data_7712783
loop_
_publ_author_name
'Ruschewitz, Uwe'
'Sebastian, Sean'
'Dicke, Finn P.'

_publ_section_title
;
 Fluorinated Linkers Enable the Synthesis of Flexible MOFs with 1D
 Alkaline Earth SBUs and a Temperature-Induced Phase Transition
;
_journal_name_full 'Dalton Transactions'
_journal_paper_doi 10.1039/D3DT00422H
_journal_year 2023
_chemical_compound_source 'Synthesized from calciumnitrate with 3F-BTB in DMF/HOAc mixture'
_chemical_formula_moiety '(Ca 2+)5 , (C27 H12 O6 F3 3-)3, (C3 H7 N O)13, (C2 H3 O2 1-)'
_chemical_formula_sum 'C122 H130 Ca5 F9 N13 O33'
_chemical_formula_weight 2677.78
_chemical_name_common 'UoC-9(Ca), LT'
_chemical_properties_physical air-sensitive
_space_group_crystal_system orthorhombic
_space_group_IT_number 33
_space_group_name_Hall 'P 2c -2n'
_space_group_name_H-M_alt 'P n a 21'
_atom_sites_solution_hydrogens geom
_atom_sites_solution_primary dual
_atom_sites_solution_secondary difmap
_audit_creation_method SHELXL-2019/2
_audit_update_record
;
2023-02-09 deposited with the CCDC.	2023-04-17 downloaded from the CCDC.
;
_cell_angle_alpha 90
_cell_angle_beta 90
_cell_angle_gamma 90
_cell_formula_units_Z 4
_cell_length_a 31.6172(8)
_cell_length_b 16.5669(4)
_cell_length_c 28.5512(7)
_cell_measurement_reflns_used 9224
_cell_measurement_temperature 100(2)
_cell_measurement_theta_max 72.09
_cell_measurement_theta_min 2.80
_cell_volume 14955.1(6)
_computing_cell_refinement 'Bruker SAINT'
_computing_data_collection 'Bruker APEX2'
_computing_data_reduction 'Bruker SAINT'
_computing_structure_refinement 'SHELXL-2019/2 (Sheldrick, 2019)'
_computing_structure_solution 'SHELXT-VERSION 2018/2 (Sheldrick, 2018)'
_diffrn_ambient_temperature 100(2)
_diffrn_measured_fraction_theta_full 1.000
_diffrn_measured_fraction_theta_max 0.998
_diffrn_measurement_device_type 'Bruker APEX-II CCD'
_diffrn_measurement_method '\f and \w scans'
_diffrn_radiation_type CuK\a
_diffrn_radiation_wavelength 1.54178
_diffrn_reflns_av_R_equivalents 0.1301
_diffrn_reflns_av_unetI/netI 0.0563
_diffrn_reflns_Laue_measured_fraction_full 1.000
_diffrn_reflns_Laue_measured_fraction_max 0.998
_diffrn_reflns_limit_h_max 39
_diffrn_reflns_limit_h_min -38
_diffrn_reflns_limit_k_max 20
_diffrn_reflns_limit_k_min -20
_diffrn_reflns_limit_l_max 35
_diffrn_reflns_limit_l_min -35
_diffrn_reflns_number 273559
_diffrn_reflns_point_group_measured_fraction_full 0.999
_diffrn_reflns_point_group_measured_fraction_max 0.997
_diffrn_reflns_theta_full 67.679
_diffrn_reflns_theta_max 72.259
_diffrn_reflns_theta_min 2.795
_diffrn_source sealed-tube
_exptl_absorpt_coefficient_mu 2.255
_exptl_absorpt_correction_T_max 0.7536
_exptl_absorpt_correction_T_min 0.6276
_exptl_absorpt_correction_type multi-scan
_exptl_absorpt_process_details
;
 SADABS-2016/2 - Bruker AXS area detector scaling and absorption correction 
 Reference: Krause, L., Herbst-Irmer, R., Sheldrick G.M. & Stalke D.,
 J. Appl. Cryst. 48 (2015) 3-10.
;
_exptl_crystal_colour colorless
_exptl_crystal_density_diffrn 1.189
_exptl_crystal_density_meas ?
_exptl_crystal_description prism
_exptl_crystal_F_000 5592
_exptl_crystal_recrystallization_method 'Re-crystallisation from solvent: DMF'
_exptl_crystal_size_max 0.150
_exptl_crystal_size_mid 0.100
_exptl_crystal_size_min 0.080
_refine_diff_density_max 0.609
_refine_diff_density_min -0.419
_refine_diff_density_rms 0.056
_refine_ls_abs_structure_details
;
 Flack x determined using 11469 quotients [(I+)-(I-)]/[(I+)+(I-)]
 (Parsons, Flack and Wagner, Acta Cryst. B69 (2013) 249-259).
;
_refine_ls_abs_structure_Flack 0.0256(19)
_refine_ls_extinction_method none
_refine_ls_goodness_of_fit_ref 1.034
_refine_ls_hydrogen_treatment constr
_refine_ls_matrix_type full
_refine_ls_number_parameters 1796
_refine_ls_number_reflns 29470
_refine_ls_number_restraints 578
_refine_ls_restrained_S_all 1.032
_refine_ls_R_factor_all 0.0452
_refine_ls_R_factor_gt 0.0412
_refine_ls_shift/su_max 0.001
_refine_ls_shift/su_mean 0.000
_refine_ls_structure_factor_coef Fsqd
_refine_ls_weighting_details 'w=1/[\s^2^(Fo^2^)+(0.0609P)^2^+3.7909P] where P=(Fo^2^+2Fc^2^)/3'
_refine_ls_weighting_scheme calc
_refine_ls_wR_factor_gt 0.1087
_refine_ls_wR_factor_ref 0.1109
_reflns_Friedel_coverage 0.956
_reflns_Friedel_fraction_full 0.998
_reflns_Friedel_fraction_max 0.996
_reflns_number_gt 26996
_reflns_number_total 29470
_reflns_threshold_expression 'I > 2\s(I)'
_cod_data_source_file d3dt00422h2.cif
_cod_data_source_block sss186gn_tt_0ma_a_sq
_cod_depositor_comments
;
The following automatic conversions were performed:

data item '_exptl_crystal_density_meas' value 'not measured' was
changed to '?' -- the value is perceived as not measured.

Automatic conversion script
Id: cif_fix_values 8170 2020-07-09 18:12:32Z antanas 
;
_cod_database_code 7712783
_shelx_shelxl_version_number 2019/2
_shelx_space_group_comment
;
The symmetry employed for this shelxl refinement is uniquely defined
by the following loop, which should always be used as a source of
symmetry information in preference to the above space-group names.
They are only intended as comments.
;
_shelx_estimated_absorpt_t_min 0.728
_shelx_estimated_absorpt_t_max 0.840

loop_
_space_group_symop_operation_xyz
'x, y, z'
'-x, -y, z+1/2'
'x+1/2, -y+1/2, z'
'-x+1/2, y+1/2, z+1/2'

loop_
_atom_site_label
_atom_site_type_symbol
_atom_site_fract_x
_atom_site_fract_y
_atom_site_fract_z
_atom_site_U_iso_or_equiv
_atom_site_adp_type
_atom_site_occupancy
_atom_site_site_symmetry_order
_atom_site_calc_flag
_atom_site_refinement_flags_posn
_atom_site_refinement_flags_adp
_atom_site_refinement_flags_occupancy
_atom_site_disorder_assembly
_atom_site_disorder_group
Ca1 Ca 0.98165(2) 0.34348(4) 0.13512(2) 0.01932(13) Uani 1 1 d . . . . .
Ca2 Ca 0.91474(2) 0.64816(4) 0.57412(2) 0.01865(13) Uani 1 1 d . . . . .
Ca3 Ca 0.67903(2) 0.27932(4) 0.10878(2) 0.01533(12) Uani 1 1 d . . . . .
Ca4 Ca 0.79519(2) 0.21796(4) 0.10108(2) 0.01552(12) Uani 1 1 d . . . . .
Ca5 Ca 0.61726(2) -0.15270(4) 0.56904(2) 0.01810(13) Uani 1 1 d . . . . .
C16_1 C 0.90579(11) 0.4904(2) 0.11726(13) 0.0226(7) Uani 1 1 d . . . . .
C20_1 C 0.89177(13) 1.0022(2) 0.21802(12) 0.0236(7) Uani 1 1 d . . . . .
C21_1 C 0.92478(13) 1.0174(2) 0.18714(13) 0.0260(7) Uani 1 1 d . . . . .
H21_1 H 0.946026 0.977741 0.182298 0.031 Uiso 1 1 calc R U . . .
C22_1 C 0.92687(12) 1.0908(2) 0.16319(13) 0.0247(7) Uani 1 1 d . . . . .
H22_1 H 0.949541 1.100847 0.142153 0.030 Uiso 1 1 calc R U . . .
C23_1 C 0.89586(11) 1.1491(2) 0.17003(12) 0.0205(7) Uani 1 1 d . . . . .
C24_1 C 0.86281(13) 1.1337(2) 0.20138(12) 0.0249(7) Uani 1 1 d . . . . .
H24_1 H 0.841528 1.173265 0.206279 0.030 Uiso 1 1 calc R U . . .
C25_1 C 0.86096(13) 1.0611(2) 0.22532(12) 0.0253(7) Uani 1 1 d . . . . .
H25_1 H 0.838587 1.051303 0.246806 0.030 Uiso 1 1 calc R U . . .
C26_1 C 0.89615(11) 1.2249(2) 0.14190(11) 0.0190(6) Uani 1 1 d . . . . .
C30_1 C 0.88243(14) 0.8305(2) 0.36387(12) 0.0270(8) Uani 1 1 d . . . . .
C31_1 C 0.91394(14) 0.7864(3) 0.38648(14) 0.0332(9) Uani 1 1 d . . . . .
H31_1 H 0.935657 0.761140 0.368769 0.040 Uiso 1 1 calc R U . . .
C32_1 C 0.91355(14) 0.7795(3) 0.43512(14) 0.0322(9) Uani 1 1 d . . . . .
H32_1 H 0.935617 0.751099 0.450558 0.039 Uiso 1 1 calc R U . . .
C33_1 C 0.88137(13) 0.8136(2) 0.46099(12) 0.0260(7) Uani 1 1 d . . . . .
C34_1 C 0.84950(15) 0.8561(3) 0.43842(14) 0.0358(9) Uani 1 1 d . . . . .
H34_1 H 0.826825 0.878235 0.456069 0.043 Uiso 1 1 calc R U . . .
C35_1 C 0.85057(15) 0.8664(3) 0.39025(14) 0.0347(9) Uani 1 1 d . . . . .
H35_1 H 0.829505 0.897992 0.375222 0.042 Uiso 1 1 calc R U . . .
C36_1 C 0.87994(13) 0.7992(2) 0.51382(12) 0.0258(7) Uani 1 1 d . . . . .
C1_1 C 0.89096(13) 0.7734(2) 0.23494(13) 0.0271(8) Uani 1 1 d . . . . .
F2_1 F 0.89560(9) 0.85715(13) 0.16872(7) 0.0320(5) Uani 1 1 d . . . . .
C2_1 C 0.89144(14) 0.8509(2) 0.21580(12) 0.0270(8) Uani 1 1 d . . . . .
O261_1 O 0.86166(7) 1.26322(14) 0.13764(8) 0.0194(5) Uani 1 1 d . . . . .
C3_1 C 0.88867(13) 0.9217(2) 0.24098(13) 0.0266(8) Uani 1 1 d . . . . .
O262_1 O 0.92969(8) 1.24677(14) 0.12146(9) 0.0223(5) Uani 1 1 d . . . . .
F4_1 F 0.88274(9) 0.97977(14) 0.31611(7) 0.0332(5) Uani 1 1 d . . . . .
C4_1 C 0.88457(14) 0.9121(2) 0.28945(13) 0.0280(8) Uani 1 1 d . . . . .
O361_1 O 0.84787(10) 0.82089(18) 0.53546(9) 0.0344(7) Uani 1 1 d . . . . .
C5_1 C 0.88386(14) 0.8384(2) 0.31209(13) 0.0280(8) Uani 1 1 d . . . . .
O362_1 O 0.91142(9) 0.76459(18) 0.53122(9) 0.0313(6) Uani 1 1 d . . . . .
F6_1 F 0.88555(9) 0.69745(14) 0.30376(8) 0.0366(6) Uani 1 1 d . . . . .
C6_1 C 0.88719(14) 0.7710(2) 0.28341(13) 0.0289(8) Uani 1 1 d . . . . .
C10_1 C 0.89463(14) 0.6999(2) 0.20525(13) 0.0275(8) Uani 1 1 d . . . . .
C11_1 C 0.92441(14) 0.6402(2) 0.21590(14) 0.0303(8) Uani 1 1 d . . . . .
H11_1 H 0.942081 0.645880 0.242610 0.036 Uiso 1 1 calc R U . . .
C12_1 C 0.92816(13) 0.5725(2) 0.18745(14) 0.0288(8) Uani 1 1 d . . . . .
H12_1 H 0.948027 0.531544 0.195175 0.035 Uiso 1 1 calc R U . . .
C13_1 C 0.90315(12) 0.5642(2) 0.14797(13) 0.0243(7) Uani 1 1 d . . . . .
C14_1 C 0.87378(13) 0.6244(2) 0.13680(14) 0.0286(8) Uani 1 1 d . . . . .
H14_1 H 0.856724 0.619256 0.109567 0.034 Uiso 1 1 calc R U . . .
C15_1 C 0.86954(13) 0.6914(2) 0.16542(14) 0.0294(8) Uani 1 1 d . . . . .
H15_1 H 0.849377 0.731885 0.157842 0.035 Uiso 1 1 calc R U . . .
O161_1 O 0.92405(8) 0.42807(15) 0.13307(9) 0.0249(5) Uani 1 1 d . . . . .
O162_1 O 0.88813(9) 0.49273(16) 0.07804(10) 0.0283(6) Uani 1 1 d . . . . .
C16_2 C 0.94346(12) 0.5121(2) 0.64810(13) 0.0255(7) Uani 1 1 d . . . . .
C20_2 C 0.88018(13) 0.1565(2) 0.87099(12) 0.0262(8) Uani 1 1 d . . . . .
C21_2 C 0.90337(13) 0.2030(2) 0.90195(13) 0.0292(8) Uani 1 1 d . . . . .
H21_2 H 0.929200 0.226629 0.891891 0.035 Uiso 1 1 calc R U . . .
C22_2 C 0.88961(13) 0.2156(2) 0.94716(13) 0.0282(8) Uani 1 1 d . . . . .
H22_2 H 0.906182 0.246500 0.968353 0.034 Uiso 1 1 calc R U . . .
C23_2 C 0.85106(12) 0.1826(2) 0.96161(12) 0.0241(7) Uani 1 1 d . . . . .
C24_2 C 0.82768(14) 0.1356(2) 0.93111(13) 0.0294(8) Uani 1 1 d . . . . .
H24_2 H 0.801502 0.113226 0.941006 0.035 Uiso 1 1 calc R U . . .
C25_2 C 0.84232(14) 0.1211(2) 0.88611(13) 0.0293(8) Uani 1 1 d . . . . .
H25_2 H 0.826730 0.087118 0.865590 0.035 Uiso 1 1 calc R U . . .
C26_2 C 0.83445(13) 0.1999(2) 1.00994(12) 0.0232(7) Uani 1 1 d . . . . .
C30_2 C 0.91682(12) -0.0164(2) 0.73031(12) 0.0243(7) Uani 1 1 d . . . . .
C31_2 C 0.95268(14) -0.0333(3) 0.70411(15) 0.0354(9) Uani 1 1 d . . . . .
H31_2 H 0.974938 0.005096 0.702555 0.042 Uiso 1 1 calc R U . . .
C32_2 C 0.95637(13) -0.1060(3) 0.68011(14) 0.0297(8) Uani 1 1 d . . . . .
H32_2 H 0.981334 -0.117680 0.662879 0.036 Uiso 1 1 calc R U . . .
C33_2 C 0.92353(11) -0.1614(2) 0.68138(12) 0.0199(6) Uani 1 1 d . . . . .
C34_2 C 0.88779(11) -0.1459(2) 0.70862(11) 0.0206(7) Uani 1 1 d . . . . .
H34_2 H 0.865573 -0.184389 0.710188 0.025 Uiso 1 1 calc R U . . .
C35_2 C 0.88479(12) -0.0741(2) 0.73341(12) 0.0222(7) Uani 1 1 d . . . . .
H35_2 H 0.860798 -0.064099 0.752591 0.027 Uiso 1 1 calc R U . . .
C36_2 C 0.92414(11) -0.2334(2) 0.64970(11) 0.0176(6) Uani 1 1 d . . . . .
C1_2 C 0.91231(13) 0.2124(2) 0.74671(13) 0.0267(8) Uani 1 1 d . . . . .
F2_2 F 0.89341(8) 0.28829(13) 0.81252(7) 0.0319(5) Uani 1 1 d . . . . .
C2_2 C 0.90068(14) 0.2152(2) 0.79365(13) 0.0283(8) Uani 1 1 d . . . . .
O261_2 O 0.79579(9) 0.19096(18) 1.01764(9) 0.0289(6) Uani 1 1 d . . . . .
C3_2 C 0.89363(13) 0.1473(2) 0.82149(12) 0.0251(7) Uani 1 1 d . . . . .
O262_2 O 0.86059(9) 0.22324(15) 1.04119(8) 0.0240(5) Uani 1 1 d . . . . .
F4_2 F 0.89474(8) 0.00649(13) 0.82548(7) 0.0298(5) Uani 1 1 d . . . . .
C4_2 C 0.89994(13) 0.0736(2) 0.79948(12) 0.0252(7) Uani 1 1 d . . . . .
O361_2 O 0.88895(7) -0.26328(15) 0.63801(8) 0.0195(5) Uani 1 1 d . . . . .
C5_2 C 0.91117(13) 0.0642(2) 0.75279(12) 0.0256(7) Uani 1 1 d . . . . .
O362_2 O 0.95867(8) -0.26114(15) 0.63455(9) 0.0230(5) Uani 1 1 d . . . . .
F6_2 F 0.92810(9) 0.13041(14) 0.68252(7) 0.0342(5) Uani 1 1 d . . . . .
C6_2 C 0.91731(13) 0.1357(2) 0.72803(12) 0.0264(8) Uani 1 1 d . . . . .
C10_2 C 0.92076(13) 0.2886(2) 0.72024(12) 0.0252(7) Uani 1 1 d . . . . .
C11_2 C 0.95012(13) 0.3440(2) 0.73796(13) 0.0293(8) Uani 1 1 d . . . . .
H11_2 H 0.964791 0.332565 0.766231 0.035 Uiso 1 1 calc R U . . .
C12_2 C 0.95773(13) 0.4152(2) 0.71430(14) 0.0291(8) Uani 1 1 d . . . . .
H12_2 H 0.978191 0.452045 0.725964 0.035 Uiso 1 1 calc R U . . .
C13_2 C 0.93575(12) 0.4332(2) 0.67367(13) 0.0242(7) Uani 1 1 d . . . . .
C14_2 C 0.90659(13) 0.3778(2) 0.65576(13) 0.0286(8) Uani 1 1 d . . . . .
H14_2 H 0.891852 0.389509 0.627575 0.034 Uiso 1 1 calc R U . . .
C15_2 C 0.89914(14) 0.3057(2) 0.67903(14) 0.0301(8) Uani 1 1 d . . . . .
H15_2 H 0.879301 0.268091 0.666842 0.036 Uiso 1 1 calc R U . . .
O161_2 O 0.97525(10) 0.55269(18) 0.66046(10) 0.0338(6) Uani 1 1 d . . . . .
O162_2 O 0.91780(9) 0.53084(17) 0.61706(10) 0.0327(6) Uani 1 1 d . . . . .
C16_3 C 0.80370(11) 0.6195(2) 0.57438(11) 0.0178(6) Uani 1 1 d . . . . .
C20_3 C 0.75664(12) 0.2501(2) 0.34944(11) 0.0218(7) Uani 1 1 d . . . . .
C21A_3 C 0.71714(14) 0.2314(3) 0.33084(13) 0.0275(10) Uani 0.893(7) 1 d . . P A 1
H21A_3 H 0.694340 0.218577 0.351183 0.033 Uiso 0.893(7) 1 calc R U P A 1
C22A_3 C 0.71087(13) 0.2316(3) 0.28275(14) 0.0261(10) Uani 0.893(7) 1 d . . P A 1
H22A_3 H 0.683577 0.220483 0.270405 0.031 Uiso 0.893(7) 1 calc R U P A 1
C21B_3 C 0.7233(11) 0.289(2) 0.3288(10) 0.020(7) Uani 0.107(7) 1 d . U P A 2
H21B_3 H 0.702402 0.314258 0.347737 0.024 Uiso 0.107(7) 1 calc R U P A 2
C22B_3 C 0.7201(12) 0.292(2) 0.2811(11) 0.027(8) Uani 0.107(7) 1 d . U P A 2
H22B_3 H 0.699769 0.327391 0.267591 0.032 Uiso 0.107(7) 1 calc R U P A 2
C23_3 C 0.74413(12) 0.2478(2) 0.25261(11) 0.0194(6) Uani 1 1 d . . . . .
C24A_3 C 0.78344(13) 0.2672(3) 0.27088(13) 0.0226(9) Uani 0.893(7) 1 d . . P A 1
H24A_3 H 0.806200 0.278925 0.250241 0.027 Uiso 0.893(7) 1 calc R U P A 1
C25A_3 C 0.78999(13) 0.2699(3) 0.31899(13) 0.0228(9) Uani 0.893(7) 1 d . . P A 1
H25A_3 H 0.816801 0.285011 0.331196 0.027 Uiso 0.893(7) 1 calc R U P A 1
C24B_3 C 0.7740(11) 0.194(2) 0.2735(10) 0.021(7) Uani 0.107(7) 1 d . U P A 2
H24B_3 H 0.790973 0.159591 0.254557 0.026 Uiso 0.107(7) 1 calc R U P A 2
C25B_3 C 0.7777(13) 0.192(3) 0.3216(13) 0.032(9) Uani 0.107(7) 1 d . U P A 2
H25B_3 H 0.794512 0.151941 0.336091 0.039 Uiso 0.107(7) 1 calc R U P A 2
C26_3 C 0.73797(11) 0.2458(2) 0.20013(11) 0.0183(6) Uani 1 1 d . . . . .
C30_3 C 0.75590(11) 0.0991(2) 0.50196(11) 0.0188(6) Uani 1 1 d . . . . .
C31_3 C 0.71769(12) 0.0900(2) 0.52537(13) 0.0261(7) Uani 1 1 d . . . . .
H31_3 H 0.697688 0.132813 0.525500 0.031 Uiso 1 1 calc R U . . .
C32_3 C 0.70874(12) 0.0186(2) 0.54850(13) 0.0240(7) Uani 1 1 d . . . . .
H32_3 H 0.682293 0.012225 0.563854 0.029 Uiso 1 1 calc R U . . .
C33_3 C 0.73817(11) -0.0438(2) 0.54946(11) 0.0176(6) Uani 1 1 d . . . . .
C34_3 C 0.77690(11) -0.0345(2) 0.52668(11) 0.0214(7) Uani 1 1 d . . . . .
H34_3 H 0.797353 -0.076419 0.527756 0.026 Uiso 1 1 calc R U . . .
C35_3 C 0.78549(12) 0.0365(2) 0.50238(12) 0.0228(7) Uani 1 1 d . . . . .
H35_3 H 0.811494 0.042351 0.486058 0.027 Uiso 1 1 calc R U . . .
C36_3 C 0.72758(11) -0.1214(2) 0.57302(11) 0.0186(6) Uani 1 1 d . . . . .
C1_3 C 0.77717(11) 0.3208(2) 0.47467(11) 0.0196(6) Uani 1 1 d . . . . .
F2_3 F 0.77579(8) 0.38906(13) 0.40257(7) 0.0281(5) Uani 1 1 d . . . . .
C2_3 C 0.77206(12) 0.3191(2) 0.42658(11) 0.0221(7) Uani 1 1 d . . . . .
O261_3 O 0.77059(9) 0.23798(19) 0.17606(8) 0.0290(6) Uani 1 1 d . . . . .
C3_3 C 0.76317(12) 0.2495(2) 0.40075(11) 0.0218(7) Uani 1 1 d . . . . .
O262_3 O 0.70088(9) 0.25305(18) 0.18501(8) 0.0287(6) Uani 1 1 d . . . . .
F6_3 F 0.75121(8) 0.10980(13) 0.40410(7) 0.0280(5) Uani 1 1 d . . . . .
C4_3 C 0.75969(12) 0.1789(2) 0.42715(11) 0.0220(7) Uani 1 1 d . . . . .
O361_3 O 0.75675(8) -0.17188(15) 0.58112(9) 0.0235(5) Uani 1 1 d . . . . .
C5_3 C 0.76372(11) 0.1747(2) 0.47546(11) 0.0192(6) Uani 1 1 d . . . . .
O362_3 O 0.68983(8) -0.13612(15) 0.58379(8) 0.0213(5) Uani 1 1 d . . . . .
F4_3 F 0.77553(8) 0.24679(12) 0.54479(7) 0.0270(5) Uani 1 1 d . . . . .
C6_3 C 0.77275(12) 0.2473(2) 0.49772(11) 0.0206(7) Uani 1 1 d . . . . .
C10_3 C 0.78419(12) 0.3976(2) 0.50069(11) 0.0203(7) Uani 1 1 d . . . . .
C11_3 C 0.75521(12) 0.4606(2) 0.49694(11) 0.0228(7) Uani 1 1 d . . . . .
H11_3 H 0.731316 0.454902 0.477026 0.027 Uiso 1 1 calc R U . . .
C12_3 C 0.76089(11) 0.5316(2) 0.52203(12) 0.0219(7) Uani 1 1 d . . . . .
H12_3 H 0.740599 0.573720 0.519964 0.026 Uiso 1 1 calc R U . . .
C13_3 C 0.79651(11) 0.5406(2) 0.55024(11) 0.0197(6) Uani 1 1 d . . . . .
C14_3 C 0.82609(11) 0.4787(2) 0.55369(12) 0.0211(7) Uani 1 1 d . . . . .
H14_3 H 0.850585 0.485495 0.572555 0.025 Uiso 1 1 calc R U . . .
C15_3 C 0.81973(12) 0.4067(2) 0.52944(12) 0.0213(7) Uani 1 1 d . . . . .
H15_3 H 0.839497 0.363790 0.532430 0.026 Uiso 1 1 calc R U . . .
O161_3 O 0.77298(8) 0.66040(15) 0.58892(8) 0.0218(5) Uani 1 1 d . . . . .
O162_3 O 0.84123(8) 0.64414(15) 0.57878(9) 0.0228(5) Uani 1 1 d . . . . .
C1_4 C 0.51439(12) -0.1337(2) 0.52715(13) 0.0250(7) Uani 1 1 d . . . . .
C2_4 C 0.50310(15) -0.1162(4) 0.47664(15) 0.0422(11) Uani 1 1 d . . . . .
H2A_4 H 0.511284 -0.162183 0.457021 0.063 Uiso 1 1 calc R U . . .
H2B_4 H 0.518152 -0.067780 0.466148 0.063 Uiso 1 1 calc R U . . .
H2C_4 H 0.472538 -0.107382 0.474037 0.063 Uiso 1 1 calc R U . . .
O11_4 O 0.48642(9) -0.1298(2) 0.55842(10) 0.0318(6) Uani 1 1 d . . . . .
O12_4 O 0.55164(10) -0.1509(2) 0.53557(13) 0.0409(7) Uani 1 1 d . . . . .
C1_5 C 0.9988(2) 0.3043(3) 0.24418(17) 0.0487(12) Uani 1 1 d . . . . .
H1_5 H 1.025686 0.328400 0.239147 0.058 Uiso 1 1 calc R U . . .
O1_5 O 0.97167(11) 0.3115(2) 0.21368(10) 0.0373(7) Uani 1 1 d . . . . .
N1_5 N 0.9923(2) 0.2643(4) 0.28385(19) 0.0752(18) Uani 1 1 d . . . . .
C2_5 C 1.0268(4) 0.2539(7) 0.3170(4) 0.117(4) Uani 1 1 d . U . . .
H2A_5 H 1.036870 0.197985 0.315760 0.175 Uiso 1 1 calc R U . . .
H2B_5 H 1.016703 0.266005 0.348704 0.175 Uiso 1 1 calc R U . . .
H2C_5 H 1.049962 0.290549 0.308923 0.175 Uiso 1 1 calc R U . . .
C3_5 C 0.9516(4) 0.2298(7) 0.2929(3) 0.114(4) Uani 1 1 d . . . . .
H3A_5 H 0.929507 0.269167 0.285225 0.171 Uiso 1 1 calc R U . . .
H3B_5 H 0.949498 0.215228 0.326117 0.171 Uiso 1 1 calc R U . . .
H3C_5 H 0.947851 0.181372 0.273652 0.171 Uiso 1 1 calc R U . . .
C1_6 C 0.87026(17) 0.6011(3) 0.47448(15) 0.0439(11) Uani 1 1 d . . . . .
H1_6 H 0.852380 0.643848 0.484441 0.053 Uiso 1 1 calc R U . . .
O1_6 O 0.90009(11) 0.5824(2) 0.50033(10) 0.0420(8) Uani 1 1 d . . . . .
N1_6 N 0.86129(18) 0.5658(4) 0.43367(15) 0.0632(15) Uani 1 1 d . . . . .
C2_6 C 0.8247(3) 0.5915(6) 0.4066(2) 0.090(3) Uani 1 1 d . . . . .
H2A_6 H 0.810023 0.634888 0.423277 0.135 Uiso 1 1 calc R U . . .
H2B_6 H 0.805486 0.545746 0.402276 0.135 Uiso 1 1 calc R U . . .
H2C_6 H 0.834082 0.611232 0.375911 0.135 Uiso 1 1 calc R U . . .
C3_6 C 0.8860(3) 0.4986(7) 0.4171(3) 0.108(3) Uani 1 1 d . U . . .
H3A_6 H 0.909720 0.489291 0.438521 0.162 Uiso 1 1 calc R U . . .
H3B_6 H 0.896809 0.510563 0.385748 0.162 Uiso 1 1 calc R U . . .
H3C_6 H 0.868175 0.450212 0.415915 0.162 Uiso 1 1 calc R U . . .
C1A_7 C 0.6470(3) 0.4696(4) 0.1079(3) 0.0418(17) Uani 0.721(11) 1 d . U P B 1
H1A_7 H 0.624164 0.452818 0.088629 0.050 Uiso 0.721(11) 1 calc R U P B 1
O1A_7 O 0.66716(11) 0.41558(17) 0.12783(10) 0.0359(7) Uani 0.721(11) 1 d . U P B 1
N1A_7 N 0.6539(4) 0.5481(6) 0.1105(4) 0.048(2) Uani 0.721(11) 1 d . U P B 1
C2A_7 C 0.6308(5) 0.6069(7) 0.0839(4) 0.075(3) Uani 0.721(11) 1 d . U P B 1
H2AA_7 H 0.607981 0.580109 0.066654 0.113 Uiso 0.721(11) 1 calc R U P B 1
H2AB_7 H 0.649967 0.633369 0.061659 0.113 Uiso 0.721(11) 1 calc R U P B 1
H2AC_7 H 0.618808 0.647327 0.105082 0.113 Uiso 0.721(11) 1 calc R U P B 1
C3A_7 C 0.6902(4) 0.5762(6) 0.1371(5) 0.089(3) Uani 0.721(11) 1 d . U P B 1
H3AA_7 H 0.704249 0.530110 0.151929 0.133 Uiso 0.721(11) 1 calc R U P B 1
H3AB_7 H 0.680794 0.614183 0.161273 0.133 Uiso 0.721(11) 1 calc R U P B 1
H3AC_7 H 0.710098 0.603409 0.116001 0.133 Uiso 0.721(11) 1 calc R U P B 1
C1B_7 C 0.6705(7) 0.4862(10) 0.1261(6) 0.041(4) Uani 0.279(11) 1 d . U P B 2
H1B_7 H 0.693762 0.511476 0.141146 0.049 Uiso 0.279(11) 1 calc R U P B 2
O1B_7 O 0.66716(11) 0.41558(17) 0.12783(10) 0.0359(7) Uani 0.279(11) 1 d . U P B 2
N1B_7 N 0.6427(9) 0.5309(17) 0.1038(11) 0.042(5) Uani 0.279(11) 1 d . U P B 2
C2B_7 C 0.6506(8) 0.6200(14) 0.0988(9) 0.050(5) Uani 0.279(11) 1 d . U P B 2
H2BA_7 H 0.674261 0.635833 0.118966 0.075 Uiso 0.279(11) 1 calc R U P B 2
H2BB_7 H 0.625138 0.649849 0.108178 0.075 Uiso 0.279(11) 1 calc R U P B 2
H2BC_7 H 0.657383 0.632529 0.066158 0.075 Uiso 0.279(11) 1 calc R U P B 2
C3B_7 C 0.6052(6) 0.5011(12) 0.0837(8) 0.055(5) Uani 0.279(11) 1 d . U P B 2
H3BA_7 H 0.608033 0.442976 0.078095 0.082 Uiso 0.279(11) 1 calc R U P B 2
H3BB_7 H 0.599946 0.528697 0.053857 0.082 Uiso 0.279(11) 1 calc R U P B 2
H3BC_7 H 0.581437 0.510849 0.104988 0.082 Uiso 0.279(11) 1 calc R U P B 2
C1A_8 C 0.82933(19) 0.0250(3) 0.0885(2) 0.0324(13) Uani 0.811(10) 1 d . U P C 1
H1A_8 H 0.850777 0.034804 0.065906 0.039 Uiso 0.811(10) 1 calc R U P C 1
O1A_8 O 0.81586(10) 0.08313(16) 0.10939(10) 0.0318(6) Uani 0.811(10) 1 d . U P C 1
N1A_8 N 0.8172(2) -0.0510(3) 0.0939(2) 0.0374(12) Uani 0.811(10) 1 d . U P C 1
C2A_8 C 0.8351(3) -0.1161(5) 0.0660(3) 0.0529(19) Uani 0.811(10) 1 d . U P C 1
H2AA_8 H 0.856180 -0.093994 0.044332 0.079 Uiso 0.811(10) 1 calc R U P C 1
H2AB_8 H 0.812607 -0.142686 0.048231 0.079 Uiso 0.811(10) 1 calc R U P C 1
H2AC_8 H 0.848732 -0.155440 0.086788 0.079 Uiso 0.811(10) 1 calc R U P C 1
C3A_8 C 0.7837(3) -0.0711(4) 0.1251(3) 0.0593(19) Uani 0.811(10) 1 d . U P C 1
H3AA_8 H 0.776987 -0.024246 0.144737 0.089 Uiso 0.811(10) 1 calc R U P C 1
H3AB_8 H 0.792366 -0.116277 0.145041 0.089 Uiso 0.811(10) 1 calc R U P C 1
H3AC_8 H 0.758608 -0.086498 0.107018 0.089 Uiso 0.811(10) 1 calc R U P C 1
C1B_8 C 0.8106(11) 0.0135(16) 0.1102(11) 0.044(5) Uani 0.189(10) 1 d . U P C 2
H1B_8 H 0.787858 -0.007190 0.128360 0.053 Uiso 0.189(10) 1 calc R U P C 2
O1B_8 O 0.81586(10) 0.08313(16) 0.10939(10) 0.0318(6) Uani 0.189(10) 1 d . U P C 2
N1B_8 N 0.8366(12) -0.0426(19) 0.0851(12) 0.054(5) Uani 0.189(10) 1 d . U P C 2
C2B_8 C 0.8197(16) -0.126(2) 0.0867(17) 0.070(9) Uani 0.189(10) 1 d . U P C 2
H2BA_8 H 0.799790 -0.131406 0.112830 0.105 Uiso 0.189(10) 1 calc R U P C 2
H2BB_8 H 0.843068 -0.164520 0.091020 0.105 Uiso 0.189(10) 1 calc R U P C 2
H2BC_8 H 0.805055 -0.138478 0.057234 0.105 Uiso 0.189(10) 1 calc R U P C 2
C3B_8 C 0.8637(14) -0.010(2) 0.0506(15) 0.077(9) Uani 0.189(10) 1 d . U P C 2
H3BA_8 H 0.856651 0.046789 0.045385 0.116 Uiso 0.189(10) 1 calc R U P C 2
H3BB_8 H 0.860271 -0.040146 0.021280 0.116 Uiso 0.189(10) 1 calc R U P C 2
H3BC_8 H 0.893144 -0.014359 0.061188 0.116 Uiso 0.189(10) 1 calc R U P C 2
C1_9 C 0.63235(15) -0.0462(3) 0.47304(15) 0.0377(9) Uani 1 1 d . . . . .
H1_9 H 0.612026 -0.011117 0.486708 0.045 Uiso 1 1 calc R U . . .
O1_9 O 0.63913(10) -0.11015(18) 0.49308(9) 0.0321(6) Uani 1 1 d . . . . .
N1_9 N 0.65076(15) -0.0216(3) 0.43418(14) 0.0469(10) Uani 1 1 d . . . . .
C2_9 C 0.6429(2) 0.0588(4) 0.4149(2) 0.0623(16) Uani 1 1 d . . . . .
H2A_9 H 0.617369 0.081506 0.429209 0.093 Uiso 1 1 calc R U . . .
H2B_9 H 0.638994 0.054862 0.380947 0.093 Uiso 1 1 calc R U . . .
H2C_9 H 0.667109 0.093851 0.421697 0.093 Uiso 1 1 calc R U . . .
C3_9 C 0.6854(3) -0.0687(6) 0.4154(3) 0.098(3) Uani 1 1 d . . . . .
H3A_9 H 0.690217 -0.115958 0.435286 0.146 Uiso 1 1 calc R U . . .
H3B_9 H 0.711048 -0.035489 0.414564 0.146 Uiso 1 1 calc R U . . .
H3C_9 H 0.678365 -0.086358 0.383571 0.146 Uiso 1 1 calc R U . . .
C1_10 C 1.00818(17) 0.1320(4) 0.7892(2) 0.0534(14) Uani 1 1 d . . . . .
H1_10 H 1.003908 0.185981 0.799310 0.064 Uiso 1 1 calc R U . . .
O1_10 O 1.01404(12) 0.1211(3) 0.74672(16) 0.0564(10) Uani 1 1 d . . . . .
N1_10 N 1.00734(16) 0.0746(3) 0.82187(19) 0.0579(12) Uani 1 1 d . . . . .
C2_10 C 0.9982(2) 0.0914(5) 0.8706(2) 0.0699(18) Uani 1 1 d . . . . .
H2A_10 H 0.996173 0.149927 0.875296 0.105 Uiso 1 1 calc R U . . .
H2B_10 H 1.020861 0.069672 0.890319 0.105 Uiso 1 1 calc R U . . .
H2C_10 H 0.971268 0.066114 0.879296 0.105 Uiso 1 1 calc R U . . .
C3_10 C 1.0130(2) -0.0102(4) 0.8089(3) 0.0655(16) Uani 1 1 d . . . . .
H3A_10 H 0.985949 -0.038699 0.811971 0.098 Uiso 1 1 calc R U . . .
H3B_10 H 1.033961 -0.035109 0.829593 0.098 Uiso 1 1 calc R U . . .
H3C_10 H 1.022768 -0.013601 0.776373 0.098 Uiso 1 1 calc R U . . .
C1_11 C 0.9873(2) 0.6177(5) 0.3446(2) 0.069(2) Uani 1 1 d . . . . .
H1_11 H 0.958350 0.613991 0.335849 0.083 Uiso 1 1 calc R U . . .
O1_11 O 1.00116(17) 0.6871(3) 0.35324(18) 0.0739(14) Uani 1 1 d . . . . .
N1_11 N 1.00884(16) 0.5487(3) 0.34642(17) 0.0552(11) Uani 1 1 d . . . . .
C2_11 C 0.9927(4) 0.4700(7) 0.3346(4) 0.115(4) Uani 1 1 d . . . . .
H2A_11 H 0.988378 0.438687 0.363293 0.172 Uiso 1 1 calc R U . . .
H2B_11 H 1.013060 0.442097 0.314397 0.172 Uiso 1 1 calc R U . . .
H2C_11 H 0.965737 0.475796 0.318022 0.172 Uiso 1 1 calc R U . . .
C3_11 C 1.0528(2) 0.5514(4) 0.3607(2) 0.0638(16) Uani 1 1 d . . . . .
H3A_11 H 1.070925 0.537520 0.334025 0.096 Uiso 1 1 calc R U . . .
H3B_11 H 1.057533 0.512604 0.386109 0.096 Uiso 1 1 calc R U . . .
H3C_11 H 1.059809 0.605848 0.371685 0.096 Uiso 1 1 calc R U . . .
C1_12 C 0.8779(3) 0.4161(6) 0.2571(3) 0.082(2) Uani 1 1 d . . . . .
H1_12 H 0.890706 0.376329 0.237813 0.098 Uiso 1 1 calc R U . . .
O1_12 O 0.8952(3) 0.4302(6) 0.2936(3) 0.129(3) Uani 1 1 d . . . . .
N1_12 N 0.84289(19) 0.4498(3) 0.24087(19) 0.0652(14) Uani 1 1 d . . . . .
C2_12 C 0.8243(2) 0.4321(3) 0.19611(19) 0.0524(13) Uani 1 1 d . . . . .
H2A_12 H 0.826568 0.479546 0.175768 0.079 Uiso 1 1 calc R U . . .
H2B_12 H 0.794433 0.418078 0.200330 0.079 Uiso 1 1 calc R U . . .
H2C_12 H 0.839235 0.386586 0.181720 0.079 Uiso 1 1 calc R U . . .
C3_12 C 0.8199(4) 0.5086(8) 0.2685(4) 0.138(5) Uani 1 1 d . . . . .
H3A_12 H 0.835588 0.520020 0.297342 0.207 Uiso 1 1 calc R U . . .
H3B_12 H 0.791933 0.487016 0.276413 0.207 Uiso 1 1 calc R U . . .
H3C_12 H 0.816605 0.558482 0.250419 0.207 Uiso 1 1 calc R U . . .
C1_13 C 0.6303(3) 0.2688(6) 0.4577(4) 0.093(3) Uani 1 1 d . . . . .
H1_13 H 0.609797 0.228499 0.464567 0.111 Uiso 1 1 calc R U . . .
O1_13 O 0.6662(2) 0.2551(5) 0.4686(3) 0.132(3) Uani 1 1 d . . . . .
N1_13 N 0.6168(2) 0.3350(4) 0.4369(2) 0.0783(17) Uani 1 1 d . . . . .
C2_13 C 0.5720(3) 0.3527(8) 0.4266(4) 0.116(4) Uani 1 1 d . . . . .
H2A_13 H 0.561796 0.315772 0.402256 0.174 Uiso 1 1 calc R U . . .
H2B_13 H 0.569372 0.408490 0.415558 0.174 Uiso 1 1 calc R U . . .
H2C_13 H 0.555149 0.345569 0.455064 0.174 Uiso 1 1 calc R U . . .
C3_13 C 0.6456(3) 0.4005(7) 0.4299(4) 0.107(3) Uani 1 1 d . . . . .
H3A_13 H 0.638843 0.444195 0.451829 0.160 Uiso 1 1 calc R U . . .
H3B_13 H 0.643115 0.420382 0.397714 0.160 Uiso 1 1 calc R U . . .
H3C_13 H 0.674601 0.381894 0.435492 0.160 Uiso 1 1 calc R U . . .
C1_14 C 0.6173(2) 0.0996(4) 0.2387(2) 0.0650(17) Uani 1 1 d . . . . .
H1_14 H 0.614236 0.141825 0.216438 0.078 Uiso 1 1 calc R U . . .
O1_14 O 0.59296(19) 0.0995(4) 0.2729(2) 0.0888(16) Uani 1 1 d . . . . .
N1_14 N 0.64737(17) 0.0452(3) 0.23108(15) 0.0513(11) Uani 1 1 d . . . . .
C2_14 C 0.6734(2) 0.0494(5) 0.1902(2) 0.0707(19) Uani 1 1 d . . . . .
H2A_14 H 0.666405 0.098180 0.172418 0.106 Uiso 1 1 calc R U . . .
H2B_14 H 0.668455 0.001708 0.170666 0.106 Uiso 1 1 calc R U . . .
H2C_14 H 0.703222 0.051203 0.199557 0.106 Uiso 1 1 calc R U . . .
C3_14 C 0.6525(3) -0.0228(5) 0.2621(2) 0.0728(19) Uani 1 1 d . . . . .
H3A_14 H 0.631665 -0.019381 0.287428 0.109 Uiso 1 1 calc R U . . .
H3B_14 H 0.681078 -0.022120 0.275383 0.109 Uiso 1 1 calc R U . . .
H3C_14 H 0.648252 -0.072952 0.244555 0.109 Uiso 1 1 calc R U . . .
C1_15 C 0.4972(5) 0.8682(9) -0.0311(5) 0.148(5) Uani 1 1 d D U . . .
H1_15 H 0.517427 0.848300 -0.052855 0.178 Uiso 1 1 calc R U . . .
O1_15 O 0.4574(3) 0.8740(7) -0.0408(4) 0.171(4) Uani 1 1 d D U . . .
N1_15 N 0.5077(2) 0.8922(4) 0.0116(2) 0.0784(17) Uani 1 1 d . U . . .
C2_15 C 0.5548(5) 0.8904(9) 0.0230(6) 0.158(6) Uani 1 1 d . U . . .
H2A_15 H 0.570435 0.869315 -0.004004 0.237 Uiso 1 1 calc R U . . .
H2B_15 H 0.559658 0.855592 0.050180 0.237 Uiso 1 1 calc R U . . .
H2C_15 H 0.564556 0.945245 0.030028 0.237 Uiso 1 1 calc R U . . .
C3_15 C 0.4863(4) 0.9200(6) 0.0506(5) 0.135(5) Uani 1 1 d . U . . .
H3A_15 H 0.456775 0.930941 0.042259 0.203 Uiso 1 1 calc R U . . .
H3B_15 H 0.499630 0.969741 0.061821 0.203 Uiso 1 1 calc R U . . .
H3C_15 H 0.487291 0.878976 0.075283 0.203 Uiso 1 1 calc R U . . .
C1_16 C 0.5126(3) 0.6984(7) 0.0445(4) 0.102(3) Uani 1 1 d . . . . .
H1_16 H 0.501793 0.694902 0.013522 0.122 Uiso 1 1 calc R U . . .
O1_16 O 0.5502(2) 0.6958(8) 0.0508(4) 0.164(4) Uani 1 1 d . . . . .
N1_16 N 0.4848(2) 0.7063(4) 0.0818(3) 0.093(2) Uani 1 1 d . . . . .
C2_16 C 0.4419(3) 0.7018(7) 0.0664(3) 0.102(3) Uani 1 1 d . . . . .
H2A_16 H 0.429447 0.755935 0.066346 0.153 Uiso 1 1 calc R U . . .
H2B_16 H 0.425802 0.666812 0.087587 0.153 Uiso 1 1 calc R U . . .
H2C_16 H 0.440969 0.679405 0.034613 0.153 Uiso 1 1 calc R U . . .
C3_16 C 0.4932(3) 0.7270(7) 0.1303(4) 0.106(4) Uani 1 1 d . . . . .
H3A_16 H 0.489560 0.679004 0.149948 0.160 Uiso 1 1 calc R U . . .
H3B_16 H 0.473406 0.769067 0.140423 0.160 Uiso 1 1 calc R U . . .
H3C_16 H 0.522243 0.746910 0.133238 0.160 Uiso 1 1 calc R U . . .
C1A_17 C 0.5642(3) -0.4423(5) 0.5280(3) 0.0521(18) Uani 0.738(8) 1 d . U P D 1
H1A_17 H 0.583422 -0.400681 0.536464 0.062 Uiso 0.738(8) 1 calc R U P D 1
O1A_17 O 0.5791(2) -0.5087(5) 0.5206(3) 0.091(3) Uani 0.738(8) 1 d . U P D 1
N1A_17 N 0.5238(2) -0.4225(5) 0.5255(3) 0.0531(19) Uani 0.738(8) 1 d . U P D 1
C2A_17 C 0.5098(4) -0.3433(10) 0.5360(6) 0.056(3) Uani 0.738(8) 1 d . U P D 1
H2AA_17 H 0.531156 -0.315748 0.555080 0.084 Uiso 0.738(8) 1 calc R U P D 1
H2AB_17 H 0.483114 -0.346014 0.553354 0.084 Uiso 0.738(8) 1 calc R U P D 1
H2AC_17 H 0.505477 -0.313265 0.506799 0.084 Uiso 0.738(8) 1 calc R U P D 1
C3A_17 C 0.4932(4) -0.4816(8) 0.5119(7) 0.114(5) Uani 0.738(8) 1 d . U P D 1
H3AA_17 H 0.507222 -0.533814 0.507438 0.171 Uiso 0.738(8) 1 calc R U P D 1
H3AB_17 H 0.479734 -0.464995 0.482528 0.171 Uiso 0.738(8) 1 calc R U P D 1
H3AC_17 H 0.471676 -0.486562 0.536430 0.171 Uiso 0.738(8) 1 calc R U P D 1
C1B_18 C 0.4607(13) -0.4385(16) 0.5400(12) 0.085(8) Uani 0.262(8) 1 d . U P D 2
H1B_18 H 0.447742 -0.401760 0.561149 0.102 Uiso 0.262(8) 1 calc R U P D 2
O1B_18 O 0.4410(13) -0.5017(19) 0.5296(14) 0.146(12) Uani 0.262(8) 1 d . U P D 2
N1B_18 N 0.4989(14) -0.4197(15) 0.5230(9) 0.080(7) Uani 0.262(8) 1 d . U P D 2
C2B_18 C 0.518(2) -0.339(5) 0.529(3) 0.114(16) Uani 0.262(8) 1 d . U P D 2
H2BA_18 H 0.537431 -0.327918 0.502831 0.171 Uiso 0.262(8) 1 calc R U P D 2
H2BB_18 H 0.533643 -0.336571 0.558499 0.171 Uiso 0.262(8) 1 calc R U P D 2
H2BC_18 H 0.495644 -0.297673 0.529145 0.171 Uiso 0.262(8) 1 calc R U P D 2
C3B_18 C 0.5252(17) -0.473(2) 0.4964(15) 0.107(11) Uani 0.262(8) 1 d . U P D 2
H3BA_18 H 0.509504 -0.522728 0.489427 0.160 Uiso 0.262(8) 1 calc R U P D 2
H3BB_18 H 0.550578 -0.486295 0.514446 0.160 Uiso 0.262(8) 1 calc R U P D 2
H3BC_18 H 0.533338 -0.446783 0.466995 0.160 Uiso 0.262(8) 1 calc R U P D 2

loop_
_atom_site_aniso_label
_atom_site_aniso_U_11
_atom_site_aniso_U_22
_atom_site_aniso_U_33
_atom_site_aniso_U_23
_atom_site_aniso_U_13
_atom_site_aniso_U_12
Ca1 0.0169(3) 0.0146(3) 0.0265(3) 0.0001(2) 0.0003(2) -0.0004(2)
Ca2 0.0193(3) 0.0180(3) 0.0186(3) -0.0032(2) 0.0015(2) 0.0014(2)
Ca3 0.0171(3) 0.0149(3) 0.0140(3) 0.0001(2) -0.0017(2) -0.0005(2)
Ca4 0.0177(3) 0.0143(3) 0.0145(3) -0.0011(2) 0.0016(2) -0.0001(2)
Ca5 0.0176(3) 0.0158(3) 0.0209(3) 0.0003(2) 0.0013(2) 0.0017(2)
C16_1 0.0199(16) 0.0203(16) 0.0277(16) 0.0001(13) -0.0003(13) -0.0029(13)
C20_1 0.0354(19) 0.0182(17) 0.0173(14) 0.0005(12) -0.0007(13) 0.0049(15)
C21_1 0.0299(19) 0.0231(17) 0.0249(16) 0.0028(14) 0.0002(14) 0.0052(15)
C22_1 0.0240(17) 0.0242(18) 0.0260(16) 0.0020(14) 0.0021(14) 0.0008(14)
C23_1 0.0235(17) 0.0150(15) 0.0229(15) 0.0001(12) -0.0039(13) -0.0004(13)
C24_1 0.0306(19) 0.0195(17) 0.0246(16) 0.0014(13) -0.0014(14) 0.0016(14)
C25_1 0.034(2) 0.0203(17) 0.0217(16) 0.0027(13) 0.0031(14) 0.0032(15)
C26_1 0.0200(15) 0.0178(15) 0.0190(14) -0.0017(12) -0.0025(12) -0.0030(13)
C30_1 0.040(2) 0.0225(17) 0.0189(16) 0.0051(13) 0.0048(14) 0.0048(16)
C31_1 0.039(2) 0.036(2) 0.0241(18) 0.0051(15) 0.0070(16) 0.0103(18)
C32_1 0.038(2) 0.035(2) 0.0237(17) 0.0096(15) 0.0032(16) 0.0133(18)
C33_1 0.033(2) 0.0252(18) 0.0201(16) 0.0052(13) 0.0060(14) 0.0043(15)
C34_1 0.044(2) 0.037(2) 0.0261(18) 0.0047(16) 0.0119(17) 0.0162(19)
C35_1 0.046(2) 0.032(2) 0.0262(18) 0.0063(15) 0.0056(17) 0.0166(19)
C36_1 0.033(2) 0.0240(17) 0.0202(16) 0.0051(13) 0.0050(14) 0.0032(15)
C1_1 0.039(2) 0.0183(17) 0.0238(16) 0.0007(14) 0.0016(15) 0.0053(15)
F2_1 0.0567(15) 0.0231(11) 0.0163(9) 0.0011(8) 0.0033(9) 0.0030(10)
C2_1 0.040(2) 0.0247(19) 0.0157(15) 0.0025(13) 0.0038(14) 0.0015(16)
O261_1 0.0202(11) 0.0180(11) 0.0200(10) 0.0004(9) -0.0028(9) 0.0016(9)
C3_1 0.037(2) 0.0208(18) 0.0216(16) 0.0027(13) -0.0004(14) 0.0050(15)
O262_1 0.0200(12) 0.0162(11) 0.0308(12) 0.0009(9) 0.0005(10) -0.0024(9)
F4_1 0.0575(16) 0.0213(11) 0.0209(10) -0.0010(8) 0.0051(10) 0.0082(10)
C4_1 0.044(2) 0.0198(17) 0.0200(16) -0.0017(13) 0.0047(15) 0.0072(16)
O361_1 0.0449(17) 0.0357(15) 0.0225(12) 0.0091(11) 0.0149(12) 0.0129(13)
C5_1 0.041(2) 0.0232(18) 0.0202(16) 0.0032(13) 0.0049(15) 0.0078(16)
O362_1 0.0321(15) 0.0352(15) 0.0268(13) 0.0100(11) -0.0003(11) 0.0017(12)
F6_1 0.0629(17) 0.0186(10) 0.0283(11) 0.0079(9) 0.0082(11) 0.0075(11)
C6_1 0.046(2) 0.0179(17) 0.0233(17) 0.0036(14) 0.0043(16) 0.0063(16)
C10_1 0.038(2) 0.0182(17) 0.0264(17) 0.0009(14) 0.0034(15) 0.0013(15)
C11_1 0.040(2) 0.0238(18) 0.0270(17) -0.0027(14) -0.0055(16) 0.0052(17)
C12_1 0.0325(19) 0.0216(18) 0.0322(18) 0.0001(15) -0.0039(15) 0.0058(15)
C13_1 0.0259(17) 0.0184(16) 0.0287(17) -0.0002(13) 0.0003(14) 0.0006(14)
C14_1 0.0338(19) 0.0221(17) 0.0300(17) -0.0029(15) -0.0054(16) 0.0033(15)
C15_1 0.034(2) 0.0199(17) 0.0346(19) 0.0008(15) 0.0000(16) 0.0084(15)
O161_1 0.0245(12) 0.0169(11) 0.0333(13) -0.0018(10) -0.0013(10) 0.0049(10)
O162_1 0.0289(13) 0.0220(12) 0.0338(13) -0.0042(10) -0.0105(11) 0.0007(10)
C16_2 0.0262(18) 0.0170(16) 0.0332(18) 0.0023(14) 0.0056(14) 0.0005(14)
C20_2 0.037(2) 0.0197(17) 0.0219(16) -0.0029(13) 0.0079(15) -0.0002(15)
C21_2 0.033(2) 0.0263(19) 0.0285(18) -0.0050(14) 0.0056(15) -0.0064(16)
C22_2 0.0302(19) 0.0286(19) 0.0257(18) -0.0046(14) 0.0018(15) -0.0056(16)
C23_2 0.0312(19) 0.0222(17) 0.0191(15) -0.0024(13) 0.0040(14) -0.0042(15)
C24_2 0.036(2) 0.0288(19) 0.0237(17) -0.0039(15) 0.0058(15) -0.0116(17)
C25_2 0.041(2) 0.0249(18) 0.0215(16) -0.0055(14) 0.0062(15) -0.0127(17)
C26_2 0.0323(19) 0.0176(16) 0.0196(15) -0.0026(12) 0.0028(14) -0.0072(14)
C30_2 0.0327(19) 0.0188(17) 0.0214(16) -0.0042(13) 0.0067(14) -0.0035(15)
C31_2 0.033(2) 0.031(2) 0.042(2) -0.0141(17) 0.0142(17) -0.0133(17)
C32_2 0.0252(18) 0.031(2) 0.0334(19) -0.0135(16) 0.0101(15) -0.0085(16)
C33_2 0.0200(16) 0.0181(16) 0.0215(15) -0.0028(12) 0.0018(13) -0.0001(13)
C34_2 0.0204(16) 0.0236(17) 0.0179(14) -0.0029(12) 0.0029(12) -0.0033(14)
C35_2 0.0259(17) 0.0208(17) 0.0201(15) -0.0008(13) 0.0041(13) -0.0013(14)
C36_2 0.0203(16) 0.0155(15) 0.0169(14) 0.0004(12) -0.0012(12) -0.0008(12)
C1_2 0.036(2) 0.0196(17) 0.0239(17) -0.0019(13) 0.0074(15) -0.0038(15)
F2_2 0.0507(14) 0.0172(10) 0.0278(10) -0.0050(8) 0.0132(10) -0.0026(10)
C2_2 0.039(2) 0.0183(17) 0.0271(17) -0.0065(14) 0.0044(15) -0.0035(15)
O261_2 0.0305(14) 0.0355(15) 0.0209(12) -0.0053(10) 0.0064(10) -0.0110(12)
C3_2 0.0327(19) 0.0223(18) 0.0202(16) -0.0041(13) 0.0060(14) -0.0046(15)
O262_2 0.0290(13) 0.0225(12) 0.0205(11) -0.0030(9) -0.0007(10) -0.0032(10)
F4_2 0.0482(14) 0.0182(10) 0.0231(10) 0.0002(8) 0.0089(9) -0.0058(9)
C4_2 0.0319(19) 0.0208(17) 0.0227(16) -0.0006(13) 0.0068(14) -0.0059(15)
O361_2 0.0192(11) 0.0218(11) 0.0176(10) -0.0021(9) -0.0009(9) -0.0008(9)
C5_2 0.0344(19) 0.0197(17) 0.0227(16) -0.0035(13) 0.0071(14) -0.0055(15)
O362_2 0.0186(11) 0.0204(11) 0.0301(12) -0.0066(10) 0.0024(10) 0.0017(9)
F6_2 0.0545(15) 0.0281(11) 0.0201(10) -0.0032(8) 0.0121(10) -0.0086(11)
C6_2 0.037(2) 0.0237(18) 0.0182(15) -0.0027(13) 0.0061(14) -0.0053(15)
C10_2 0.0337(19) 0.0193(17) 0.0227(16) -0.0014(13) 0.0066(14) -0.0048(15)
C11_2 0.035(2) 0.0277(19) 0.0253(17) 0.0004(14) 0.0040(15) -0.0012(16)
C12_2 0.0296(19) 0.0256(19) 0.0322(18) 0.0004(15) 0.0047(15) -0.0040(16)
C13_2 0.0259(17) 0.0167(16) 0.0300(17) 0.0024(13) 0.0055(14) -0.0018(14)
C14_2 0.032(2) 0.0253(19) 0.0283(17) 0.0021(14) -0.0014(15) -0.0045(16)
C15_2 0.035(2) 0.0250(19) 0.0306(18) -0.0014(15) -0.0013(16) -0.0093(16)
O161_2 0.0362(15) 0.0259(14) 0.0392(15) 0.0059(12) 0.0040(12) -0.0121(12)
O162_2 0.0317(15) 0.0256(13) 0.0408(15) 0.0096(12) -0.0013(12) 0.0018(11)
C16_3 0.0202(15) 0.0179(15) 0.0153(13) 0.0016(12) -0.0010(12) 0.0021(12)
C20_3 0.0303(18) 0.0219(17) 0.0132(14) 0.0003(12) -0.0006(13) -0.0018(14)
C21A_3 0.028(2) 0.038(3) 0.0165(18) 0.0005(16) 0.0050(15) -0.0051(18)
C22A_3 0.0196(19) 0.038(3) 0.0205(19) -0.0028(16) -0.0022(15) -0.0045(17)
C21B_3 0.025(12) 0.026(13) 0.009(10) 0.000(9) -0.001(9) 0.012(10)
C22B_3 0.027(12) 0.035(14) 0.019(12) 0.005(10) -0.003(10) 0.011(11)
C23_3 0.0255(17) 0.0198(16) 0.0131(14) -0.0006(11) -0.0009(12) 0.0038(13)
C24A_3 0.025(2) 0.026(2) 0.0171(17) -0.0012(14) 0.0037(14) -0.0020(16)
C25A_3 0.024(2) 0.027(2) 0.0169(17) -0.0004(14) -0.0023(14) -0.0036(16)
C24B_3 0.022(12) 0.027(12) 0.015(11) 0.002(9) 0.005(9) 0.011(10)
C25B_3 0.037(14) 0.036(14) 0.025(12) 0.004(10) -0.007(10) 0.009(11)
C26_3 0.0240(17) 0.0182(15) 0.0126(14) -0.0006(11) 0.0012(12) 0.0012(13)
C30_3 0.0273(17) 0.0138(15) 0.0154(14) -0.0008(11) -0.0009(12) -0.0018(13)
C31_3 0.0274(18) 0.0143(15) 0.0364(18) 0.0008(14) 0.0026(15) 0.0022(14)
C32_3 0.0205(16) 0.0184(16) 0.0333(18) 0.0010(14) 0.0042(14) 0.0025(13)
C33_3 0.0207(16) 0.0143(15) 0.0179(14) 0.0013(11) -0.0004(12) 0.0009(13)
C34_3 0.0230(16) 0.0212(16) 0.0202(14) 0.0033(12) 0.0027(13) 0.0039(13)
C35_3 0.0245(17) 0.0223(17) 0.0217(15) 0.0044(13) 0.0064(13) 0.0018(14)
C36_3 0.0215(16) 0.0179(15) 0.0164(13) 0.0007(12) 0.0020(12) 0.0009(12)
C1_3 0.0277(17) 0.0153(16) 0.0160(14) -0.0007(12) -0.0004(12) -0.0020(13)
F2_3 0.0493(14) 0.0176(10) 0.0173(9) 0.0031(7) -0.0024(9) -0.0034(9)
C2_3 0.0330(18) 0.0155(16) 0.0177(15) 0.0050(12) -0.0013(13) -0.0027(14)
O261_3 0.0263(13) 0.0446(16) 0.0160(11) -0.0044(10) 0.0020(10) -0.0001(12)
C3_3 0.0298(18) 0.0211(17) 0.0146(15) -0.0006(12) 0.0003(12) -0.0034(14)
O262_3 0.0264(13) 0.0432(16) 0.0165(11) -0.0007(10) -0.0038(10) 0.0116(12)
F6_3 0.0472(13) 0.0189(10) 0.0179(9) -0.0042(7) -0.0031(9) -0.0079(9)
C4_3 0.0315(18) 0.0177(16) 0.0169(15) -0.0013(12) -0.0014(13) -0.0035(14)
O361_3 0.0184(11) 0.0199(12) 0.0323(12) 0.0092(10) -0.0004(10) 0.0024(10)
C5_3 0.0258(17) 0.0159(16) 0.0158(14) 0.0007(12) 0.0013(12) -0.0008(13)
O362_3 0.0178(11) 0.0182(11) 0.0279(12) 0.0049(9) -0.0004(9) 0.0008(9)
F4_3 0.0473(13) 0.0215(10) 0.0124(9) 0.0000(7) -0.0030(8) -0.0024(9)
C6_3 0.0308(18) 0.0181(16) 0.0128(14) -0.0009(11) -0.0023(12) -0.0012(14)
C10_3 0.0294(18) 0.0160(15) 0.0156(14) -0.0011(12) 0.0020(13) -0.0032(13)
C11_3 0.0262(17) 0.0241(17) 0.0181(14) -0.0025(13) -0.0043(13) -0.0013(14)
C12_3 0.0209(16) 0.0197(16) 0.0249(16) -0.0024(13) -0.0024(13) 0.0026(13)
C13_3 0.0230(16) 0.0176(16) 0.0184(14) -0.0022(12) 0.0030(12) -0.0003(13)
C14_3 0.0222(16) 0.0190(16) 0.0221(15) -0.0006(12) -0.0056(12) -0.0007(13)
C15_3 0.0262(17) 0.0161(15) 0.0214(15) -0.0013(12) -0.0008(13) 0.0031(13)
O161_3 0.0204(12) 0.0188(11) 0.0261(11) -0.0064(9) -0.0019(9) 0.0040(10)
O162_3 0.0177(11) 0.0201(12) 0.0307(12) -0.0067(9) -0.0012(10) -0.0014(9)
C1_4 0.0225(17) 0.0254(18) 0.0272(17) 0.0040(14) -0.0032(14) -0.0019(14)
C2_4 0.037(2) 0.065(3) 0.0246(19) 0.0077(19) 0.0026(17) 0.005(2)
O11_4 0.0281(14) 0.0409(16) 0.0264(13) 0.0022(11) 0.0068(11) -0.0096(12)
O12_4 0.0228(14) 0.0414(17) 0.0585(19) -0.0031(14) -0.0122(13) 0.0074(13)
C1_5 0.068(4) 0.042(3) 0.036(2) 0.002(2) -0.004(2) 0.001(2)
O1_5 0.0436(17) 0.0431(17) 0.0254(13) 0.0037(12) 0.0021(12) 0.0010(14)
N1_5 0.108(5) 0.062(3) 0.056(3) 0.031(3) -0.029(3) -0.011(3)
C2_5 0.136(8) 0.108(7) 0.107(6) 0.056(5) -0.064(6) -0.021(6)
C3_5 0.129(9) 0.132(8) 0.081(5) 0.066(6) 0.003(5) -0.032(7)
C1_6 0.049(3) 0.051(3) 0.032(2) -0.0010(19) -0.002(2) -0.021(2)
O1_6 0.0401(17) 0.055(2) 0.0314(15) -0.0195(14) 0.0059(13) -0.0125(15)
N1_6 0.073(3) 0.087(4) 0.0299(19) -0.011(2) 0.001(2) -0.035(3)
C2_6 0.109(6) 0.111(6) 0.049(3) 0.016(4) -0.027(4) -0.050(5)
C3_6 0.098(6) 0.151(8) 0.074(5) -0.070(5) 0.009(4) -0.013(6)
C1A_7 0.052(4) 0.025(3) 0.049(4) 0.000(3) 0.011(3) 0.001(3)
O1A_7 0.0520(18) 0.0189(13) 0.0368(14) -0.0007(11) 0.0113(13) 0.0030(12)
N1A_7 0.066(6) 0.019(4) 0.058(5) -0.005(3) 0.019(4) 0.002(3)
C2A_7 0.105(9) 0.038(5) 0.081(7) 0.009(5) 0.022(7) 0.025(6)
C3A_7 0.108(9) 0.053(5) 0.104(8) -0.018(5) 0.004(7) -0.009(6)
C1B_7 0.052(8) 0.029(7) 0.042(7) -0.009(6) 0.021(7) -0.006(7)
O1B_7 0.0520(18) 0.0189(13) 0.0368(14) -0.0007(11) 0.0113(13) 0.0030(12)
N1B_7 0.062(10) 0.018(9) 0.046(8) 0.002(7) 0.009(8) 0.001(8)
C2B_7 0.063(13) 0.029(9) 0.057(12) 0.012(8) 0.007(10) -0.001(9)
C3B_7 0.042(9) 0.045(10) 0.077(12) -0.004(9) 0.027(9) 0.000(8)
C1A_8 0.035(3) 0.027(3) 0.035(3) -0.004(2) -0.008(2) 0.004(2)
O1A_8 0.0411(15) 0.0182(12) 0.0361(14) -0.0023(11) -0.0045(12) 0.0058(11)
N1A_8 0.043(3) 0.022(2) 0.047(3) -0.0021(19) -0.011(2) 0.002(2)
C2A_8 0.072(5) 0.030(3) 0.056(4) -0.004(3) -0.006(4) 0.018(3)
C3A_8 0.074(5) 0.044(4) 0.060(4) 0.008(3) 0.006(4) -0.004(3)
C1B_8 0.059(10) 0.034(9) 0.040(9) 0.004(8) -0.008(9) 0.000(9)
O1B_8 0.0411(15) 0.0182(12) 0.0361(14) -0.0023(11) -0.0045(12) 0.0058(11)
N1B_8 0.059(11) 0.039(10) 0.063(10) 0.001(8) -0.011(10) 0.002(10)
C2B_8 0.09(2) 0.041(15) 0.076(19) -0.007(16) -0.029(17) -0.002(16)
C3B_8 0.077(18) 0.065(17) 0.090(18) -0.017(15) 0.001(16) 0.023(15)
C1_9 0.041(2) 0.041(2) 0.0304(19) 0.0021(17) -0.0010(17) -0.004(2)
O1_9 0.0443(17) 0.0286(14) 0.0235(12) 0.0018(10) 0.0047(11) -0.0002(13)
N1_9 0.051(2) 0.053(3) 0.0360(19) 0.0125(18) 0.0033(18) -0.005(2)
C2_9 0.069(4) 0.060(4) 0.058(3) 0.030(3) -0.004(3) -0.017(3)
C3_9 0.105(6) 0.103(6) 0.085(5) 0.027(5) 0.058(5) 0.038(5)
C1_10 0.035(3) 0.049(3) 0.076(4) -0.022(3) -0.003(2) 0.005(2)
O1_10 0.045(2) 0.052(2) 0.072(3) -0.0142(19) 0.0002(18) -0.0015(17)
N1_10 0.046(3) 0.061(3) 0.067(3) -0.011(2) -0.001(2) 0.005(2)
C2_10 0.049(3) 0.092(5) 0.069(4) -0.017(4) -0.002(3) 0.003(3)
C3_10 0.057(4) 0.057(4) 0.082(4) -0.008(3) -0.001(3) 0.001(3)
C1_11 0.053(3) 0.095(6) 0.058(3) 0.032(4) 0.015(3) 0.014(3)
O1_11 0.078(3) 0.059(3) 0.084(3) 0.027(2) 0.033(3) 0.029(3)
N1_11 0.060(3) 0.057(3) 0.049(2) 0.013(2) 0.011(2) 0.008(2)
C2_11 0.161(10) 0.099(7) 0.085(6) -0.011(5) 0.021(6) -0.057(7)
C3_11 0.065(4) 0.067(4) 0.060(3) 0.011(3) 0.010(3) 0.019(3)
C1_12 0.074(5) 0.104(6) 0.067(4) -0.007(4) -0.012(4) 0.003(4)
O1_12 0.107(5) 0.186(9) 0.093(4) -0.017(5) -0.036(4) 0.003(5)
N1_12 0.072(3) 0.064(3) 0.059(3) -0.026(2) 0.004(3) -0.007(3)
C2_12 0.062(3) 0.043(3) 0.052(3) -0.010(2) 0.013(2) -0.008(2)
C3_12 0.151(10) 0.155(11) 0.107(7) -0.083(8) -0.020(7) 0.065(9)
C1_13 0.089(6) 0.076(5) 0.112(7) -0.004(5) 0.010(5) 0.015(5)
O1_13 0.087(5) 0.120(6) 0.190(8) 0.022(6) -0.008(5) 0.042(5)
N1_13 0.079(4) 0.076(4) 0.080(4) 0.002(3) -0.018(3) -0.012(3)
C2_13 0.083(6) 0.152(11) 0.113(8) 0.010(7) -0.030(6) -0.016(7)
C3_13 0.111(7) 0.109(7) 0.100(6) 0.027(6) -0.018(6) -0.038(6)
C1_14 0.081(5) 0.053(3) 0.061(3) 0.006(3) -0.029(3) -0.006(3)
O1_14 0.083(4) 0.094(4) 0.089(4) -0.016(3) -0.009(3) 0.015(3)
N1_14 0.067(3) 0.046(2) 0.041(2) 0.0125(18) -0.009(2) -0.006(2)
C2_14 0.087(5) 0.075(4) 0.050(3) 0.012(3) -0.005(3) -0.035(4)
C3_14 0.089(5) 0.076(5) 0.053(3) 0.026(3) 0.003(3) 0.008(4)
C1_15 0.174(11) 0.137(10) 0.133(9) 0.018(8) -0.073(9) -0.049(9)
O1_15 0.141(7) 0.193(10) 0.179(9) 0.016(7) -0.099(7) -0.036(7)
N1_15 0.099(5) 0.061(3) 0.075(4) 0.000(3) -0.021(3) -0.011(3)
C2_15 0.146(11) 0.144(11) 0.184(13) -0.006(10) -0.076(10) -0.039(9)
C3_15 0.179(12) 0.057(5) 0.170(11) -0.017(6) 0.062(9) 0.018(6)
C1_16 0.090(7) 0.113(8) 0.102(7) -0.004(6) 0.009(5) 0.003(6)
O1_16 0.071(4) 0.254(13) 0.166(8) 0.042(8) 0.018(5) 0.046(6)
N1_16 0.056(3) 0.068(4) 0.155(7) -0.030(4) 0.020(4) -0.005(3)
C2_16 0.085(6) 0.139(9) 0.082(5) 0.001(6) 0.008(5) -0.020(6)
C3_16 0.077(5) 0.135(9) 0.108(7) 0.045(6) -0.050(5) -0.037(5)
C1A_17 0.052(4) 0.040(4) 0.064(4) -0.002(3) -0.007(3) 0.010(3)
O1A_17 0.078(5) 0.067(4) 0.127(6) -0.027(4) -0.017(4) 0.034(4)
N1A_17 0.043(3) 0.037(3) 0.080(5) -0.007(3) -0.012(4) -0.005(3)
C2A_17 0.053(5) 0.048(6) 0.068(7) -0.020(5) -0.020(5) 0.011(4)
C3A_17 0.079(8) 0.063(7) 0.199(16) -0.029(9) -0.031(9) -0.019(6)
C1B_18 0.13(2) 0.037(11) 0.088(15) 0.001(11) -0.005(15) 0.005(13)
O1B_18 0.16(3) 0.090(18) 0.19(3) 0.019(19) 0.03(2) 0.010(18)
N1B_18 0.13(2) 0.043(11) 0.062(12) -0.007(9) -0.015(15) -0.012(15)
C2B_18 0.17(4) 0.07(2) 0.11(3) 0.01(2) 0.00(3) 0.00(3)
C3B_18 0.16(3) 0.057(16) 0.11(2) -0.028(15) 0.01(2) -0.019(19)

loop_
_atom_type_symbol
_atom_type_description
_atom_type_scat_dispersion_real
_atom_type_scat_dispersion_imag
_atom_type_scat_source
C C 0.0181 0.0091 'International Tables Vol C Tables 4.2.6.8 and 6.1.1.4'
H H 0.0000 0.0000 'International Tables Vol C Tables 4.2.6.8 and 6.1.1.4'
Ca Ca 0.3641 1.2855 'International Tables Vol C Tables 4.2.6.8 and 6.1.1.4'
F F 0.0727 0.0534 'International Tables Vol C Tables 4.2.6.8 and 6.1.1.4'
N N 0.0311 0.0180 'International Tables Vol C Tables 4.2.6.8 and 6.1.1.4'
O O 0.0492 0.0322 'International Tables Vol C Tables 4.2.6.8 and 6.1.1.4'

loop_
_geom_angle_atom_site_label_1
_geom_angle_atom_site_label_2
_geom_angle_atom_site_label_3
_geom_angle
_geom_angle_site_symmetry_1
_geom_angle_site_symmetry_3
_geom_angle_publ_flag
O161_1 Ca1 O161_2 91.23(11) . 2_764 ?
O161_1 Ca1 O1_5 93.20(11) . . ?
O161_2 Ca1 O1_5 86.99(12) 2_764 . ?
O161_1 Ca1 O262_1 81.73(9) . 1_545 ?
O161_2 Ca1 O262_1 168.84(11) 2_764 1_545 ?
O1_5 Ca1 O262_1 84.79(11) . 1_545 ?
O161_1 Ca1 O362_2 177.47(10) . 2_754 ?
O161_2 Ca1 O362_2 87.73(10) 2_764 2_754 ?
O1_5 Ca1 O362_2 89.05(11) . 2_754 ?
O262_1 Ca1 O362_2 99.64(9) 1_545 2_754 ?
O161_1 Ca1 O11_4 101.16(10) . 4_654 ?
O161_2 Ca1 O11_4 84.40(11) 2_764 4_654 ?
O1_5 Ca1 O11_4 163.38(11) . 4_654 ?
O262_1 Ca1 O11_4 105.38(10) 1_545 4_654 ?
O362_2 Ca1 O11_4 76.45(9) 2_754 4_654 ?
O161_1 Ca1 O12_4 71.49(9) . 4_654 ?
O161_2 Ca1 O12_4 118.39(10) 2_764 4_654 ?
O1_5 Ca1 O12_4 149.73(10) . 4_654 ?
O262_1 Ca1 O12_4 67.60(9) 1_545 4_654 ?
O362_2 Ca1 O12_4 107.02(9) 2_754 4_654 ?
O11_4 Ca1 O12_4 45.59(9) 4_654 4_654 ?
O161_1 Ca1 C1_4 86.13(10) . 4_654 ?
O161_2 Ca1 C1_4 101.32(11) 2_764 4_654 ?
O1_5 Ca1 C1_4 171.67(11) . 4_654 ?
O262_1 Ca1 C1_4 86.90(10) 1_545 4_654 ?
O362_2 Ca1 C1_4 91.81(9) 2_754 4_654 ?
O11_4 Ca1 C1_4 22.43(10) 4_654 4_654 ?
O12_4 Ca1 C1_4 23.17(9) 4_654 4_654 ?
O161_1 Ca1 C1_5 106.28(13) . . ?
O161_2 Ca1 C1_5 75.43(13) 2_764 . ?
O1_5 Ca1 C1_5 17.54(14) . . ?
O262_1 Ca1 C1_5 98.15(13) 1_545 . ?
O362_2 Ca1 C1_5 75.68(12) 2_754 . ?
O11_4 Ca1 C1_5 146.00(13) 4_654 . ?
O12_4 Ca1 C1_5 165.70(13) 4_654 . ?
C1_4 Ca1 C1_5 167.10(13) 4_654 . ?
O161_1 Ca1 Ca5 45.42(7) . 4_654 ?
O161_2 Ca1 Ca5 130.83(8) 2_764 4_654 ?
O1_5 Ca1 Ca5 112.69(9) . 4_654 ?
O262_1 Ca1 Ca5 47.24(6) 1_545 4_654 ?
O362_2 Ca1 Ca5 134.45(7) 2_754 4_654 ?
O11_4 Ca1 Ca5 83.58(7) 4_654 4_654 ?
O12_4 Ca1 Ca5 38.57(6) 4_654 4_654 ?
C1_4 Ca1 Ca5 61.32(7) 4_654 4_654 ?
C1_5 Ca1 Ca5 130.23(12) . 4_654 ?
O161_1 Ca1 Ca2 131.63(7) . 2_764 ?
O161_2 Ca1 Ca2 66.34(8) 2_764 2_764 ?
O1_5 Ca1 Ca2 125.49(9) . 2_764 ?
O262_1 Ca1 Ca2 124.74(7) 1_545 2_764 ?
O362_2 Ca1 Ca2 45.86(6) 2_754 2_764 ?
O11_4 Ca1 Ca2 37.89(6) 4_654 2_764 ?
O12_4 Ca1 Ca2 82.27(6) 4_654 2_764 ?
C1_4 Ca1 Ca2 59.65(7) 4_654 2_764 ?
C1_5 Ca1 Ca2 108.17(12) . 2_764 ?
Ca5 Ca1 Ca2 120.83(2) 4_654 2_764 ?
O362_1 Ca2 O162_2 179.72(12) . . ?
O362_1 Ca2 O162_3 90.51(10) . . ?
O162_2 Ca2 O162_3 89.27(10) . . ?
O362_1 Ca2 O11_4 92.96(11) . 3 ?
O162_2 Ca2 O11_4 87.22(11) . 3 ?
O162_3 Ca2 O11_4 167.94(10) . 3 ?
O362_1 Ca2 O1_6 84.54(12) . . ?
O162_2 Ca2 O1_6 95.26(12) . . ?
O162_3 Ca2 O1_6 81.13(10) . . ?
O11_4 Ca2 O1_6 87.70(11) 3 . ?
O362_1 Ca2 O361_2 83.10(9) . 1_565 ?
O162_2 Ca2 O361_2 96.99(10) . 1_565 ?
O162_3 Ca2 O361_2 69.30(8) . 1_565 ?
O11_4 Ca2 O361_2 122.59(10) 3 1_565 ?
O1_6 Ca2 O361_2 147.71(10) . 1_565 ?
O362_1 Ca2 O362_2 84.01(9) . 1_565 ?
O162_2 Ca2 O362_2 96.25(10) . 1_565 ?
O162_3 Ca2 O362_2 119.81(8) . 1_565 ?
O11_4 Ca2 O362_2 72.08(9) 3 1_565 ?
O1_6 Ca2 O362_2 156.14(10) . 1_565 ?
O361_2 Ca2 O362_2 50.51(8) 1_565 1_565 ?
O362_1 Ca2 C36_2 80.47(10) . 1_565 ?
O162_2 Ca2 C36_2 99.72(10) . 1_565 ?
O162_3 Ca2 C36_2 94.49(9) . 1_565 ?
O11_4 Ca2 C36_2 97.48(10) 3 1_565 ?
O1_6 Ca2 C36_2 164.35(12) . 1_565 ?
O361_2 Ca2 C36_2 25.26(9) 1_565 1_565 ?
O362_2 Ca2 C36_2 25.47(9) 1_565 1_565 ?
O362_1 Ca2 C16_2 162.66(11) . . ?
O162_2 Ca2 C16_2 17.61(10) . . ?
O162_3 Ca2 C16_2 102.94(10) . . ?
O11_4 Ca2 C16_2 76.15(10) 3 . ?
O1_6 Ca2 C16_2 108.07(12) . . ?
O361_2 Ca2 C16_2 91.39(9) 1_565 . ?
O362_2 Ca2 C16_2 79.84(9) 1_565 . ?
C36_2 Ca2 C16_2 87.53(9) 1_565 . ?
O362_1 Ca2 C36_1 17.40(10) . . ?
O162_2 Ca2 C36_1 162.36(11) . . ?
O162_3 Ca2 C36_1 73.31(10) . . ?
O11_4 Ca2 C36_1 109.25(11) 3 . ?
O1_6 Ca2 C36_1 79.61(12) . . ?
O361_2 Ca2 C36_1 79.73(9) 1_565 . ?
O362_2 Ca2 C36_1 94.90(9) 1_565 . ?
C36_2 Ca2 C36_1 84.74(9) 1_565 . ?
C16_2 Ca2 C36_1 171.08(9) . . ?
O362_1 Ca2 Ca1 105.08(8) . 2_765 ?
O162_2 Ca2 Ca1 75.19(8) . 2_765 ?
O162_3 Ca2 Ca1 148.74(7) . 2_765 ?
O11_4 Ca2 Ca1 40.26(7) 3 2_765 ?
O1_6 Ca2 Ca1 126.50(9) . 2_765 ?
O361_2 Ca2 Ca1 85.58(6) 1_565 2_765 ?
O362_2 Ca2 Ca1 38.63(5) 1_565 2_765 ?
C36_2 Ca2 Ca1 62.63(7) 1_565 2_765 ?
C16_2 Ca2 Ca1 57.96(7) . 2_765 ?
C36_1 Ca2 Ca1 121.44(8) . 2_765 ?
O362_1 Ca2 Ca3 67.80(8) . 4_655 ?
O162_2 Ca2 Ca3 112.12(8) . 4_655 ?
O162_3 Ca2 Ca3 39.13(6) . 4_655 ?
O11_4 Ca2 Ca3 151.87(9) 3 4_655 ?
O1_6 Ca2 Ca3 109.57(9) . 4_655 ?
O361_2 Ca2 Ca3 38.25(6) 1_565 4_655 ?
O362_2 Ca2 Ca3 85.19(5) 1_565 4_655 ?
C36_2 Ca2 Ca3 60.37(7) 1_565 4_655 ?
C16_2 Ca2 Ca3 116.66(7) . 4_655 ?
C36_1 Ca2 Ca3 55.33(7) . 4_655 ?
Ca1 Ca2 Ca3 122.95(2) 2_765 4_655 ?
O361_3 Ca3 O262_3 97.11(10) 4_654 . ?
O361_3 Ca3 O1B_7 83.35(10) 4_654 . ?
O262_3 Ca3 O1B_7 90.61(11) . . ?
O361_3 Ca3 O1A_7 83.35(10) 4_654 . ?
O262_3 Ca3 O1A_7 90.61(11) . . ?
O361_3 Ca3 O361_1 84.95(10) 4_654 4_644 ?
O262_3 Ca3 O361_1 172.45(11) . 4_644 ?
O1A_7 Ca3 O361_1 82.39(11) . 4_644 ?
O361_3 Ca3 O361_2 176.66(9) 4_654 4_654 ?
O262_3 Ca3 O361_2 83.45(9) . 4_654 ?
O1A_7 Ca3 O361_2 93.37(10) . 4_654 ?
O361_1 Ca3 O361_2 94.08(10) 4_644 4_654 ?
O361_3 Ca3 O162_3 114.96(9) 4_654 4_644 ?
O262_3 Ca3 O162_3 103.35(10) . 4_644 ?
O1A_7 Ca3 O162_3 154.78(11) . 4_644 ?
O361_1 Ca3 O162_3 82.20(10) 4_644 4_644 ?
O361_2 Ca3 O162_3 68.00(8) 4_654 4_644 ?
O361_3 Ca3 O161_3 70.94(9) 4_654 4_644 ?
O262_3 Ca3 O161_3 83.50(9) . 4_644 ?
O1A_7 Ca3 O161_3 152.58(10) . 4_644 ?
O361_1 Ca3 O161_3 104.02(10) 4_644 4_644 ?
O361_2 Ca3 O161_3 112.40(8) 4_654 4_644 ?
O162_3 Ca3 O161_3 51.66(8) 4_644 4_644 ?
O361_3 Ca3 C16_3 92.18(9) 4_654 4_644 ?
O262_3 Ca3 C16_3 95.22(10) . 4_644 ?
O1A_7 Ca3 C16_3 173.06(10) . 4_644 ?
O361_1 Ca3 C16_3 91.95(10) 4_644 4_644 ?
O361_2 Ca3 C16_3 91.04(9) 4_654 4_644 ?
O162_3 Ca3 C16_3 25.91(9) 4_644 4_644 ?
O161_3 Ca3 C16_3 25.84(9) 4_644 4_644 ?
O361_3 Ca3 Ca2 142.25(7) 4_654 4_644 ?
O262_3 Ca3 Ca2 111.59(8) . 4_644 ?
O1A_7 Ca3 Ca2 118.93(9) . 4_644 ?
O361_1 Ca3 Ca2 69.85(7) 4_644 4_644 ?
O361_2 Ca3 Ca2 39.53(6) 4_654 4_644 ?
O162_3 Ca3 Ca2 36.31(6) 4_644 4_644 ?
O161_3 Ca3 Ca2 87.96(6) 4_644 4_644 ?
C16_3 Ca3 Ca2 62.21(7) 4_644 4_644 ?
O361_3 Ca3 Ca4 39.86(6) 4_654 . ?
O262_3 Ca3 Ca4 73.63(7) . . ?
O1B_7 Ca3 Ca4 114.99(9) . . ?
O1A_7 Ca3 Ca4 114.99(9) . . ?
O361_1 Ca3 Ca4 111.90(9) 4_644 . ?
O361_2 Ca3 Ca4 143.09(6) 4_654 . ?
O162_3 Ca3 Ca4 89.32(6) 4_644 . ?
O161_3 Ca3 Ca4 37.73(6) 4_644 . ?
C16_3 Ca3 Ca4 63.41(7) 4_644 . ?
Ca2 Ca3 Ca4 125.62(2) 4_644 . ?
O261_3 Ca4 O1B_8 97.91(11) . . ?
O261_3 Ca4 O1A_8 97.91(11) . . ?
O261_3 Ca4 O161_3 83.54(9) . 4_644 ?
O1A_8 Ca4 O161_3 83.42(10) . 4_644 ?
O261_3 Ca4 O261_2 160.61(10) . 1_554 ?
O1A_8 Ca4 O261_2 85.49(10) . 1_554 ?
O161_3 Ca4 O261_2 77.87(9) 4_644 1_554 ?
O261_3 Ca4 O261_1 81.39(9) . 1_545 ?
O1A_8 Ca4 O261_1 90.54(9) . 1_545 ?
O161_3 Ca4 O261_1 162.83(8) 4_644 1_545 ?
O261_2 Ca4 O261_1 117.78(9) 1_554 1_545 ?
O261_3 Ca4 O362_3 96.19(10) . 4_654 ?
O1A_8 Ca4 O362_3 152.38(10) . 4_654 ?
O161_3 Ca4 O362_3 121.80(9) 4_644 4_654 ?
O261_2 Ca4 O362_3 89.03(9) 1_554 4_654 ?
O261_1 Ca4 O362_3 68.26(8) 1_545 4_654 ?
O261_3 Ca4 O361_3 83.44(10) . 4_654 ?
O1A_8 Ca4 O361_3 153.68(10) . 4_654 ?
O161_3 Ca4 O361_3 70.57(9) 4_644 4_654 ?
O261_2 Ca4 O361_3 85.21(10) 1_554 4_654 ?
O261_1 Ca4 O361_3 115.55(8) 1_545 4_654 ?
O362_3 Ca4 O361_3 51.81(8) 4_654 4_654 ?
O261_3 Ca4 O262_2 148.00(9) . 1_554 ?
O1A_8 Ca4 O262_2 83.14(10) . 1_554 ?
O161_3 Ca4 O262_2 128.10(8) 4_644 1_554 ?
O261_2 Ca4 O262_2 51.24(8) 1_554 1_554 ?
O261_1 Ca4 O262_2 66.61(8) 1_545 1_554 ?
O362_3 Ca4 O262_2 72.44(8) 4_654 1_554 ?
O361_3 Ca4 O262_2 109.53(8) 4_654 1_554 ?
O261_3 Ca4 C36_3 92.36(10) . 4_654 ?
O1A_8 Ca4 C36_3 169.56(10) . 4_654 ?
O161_3 Ca4 C36_3 95.93(9) 4_644 4_654 ?
O261_2 Ca4 C36_3 84.19(10) 1_554 4_654 ?
O261_1 Ca4 C36_3 92.87(9) 1_545 4_654 ?
O362_3 Ca4 C36_3 25.91(9) 4_654 4_654 ?
O361_3 Ca4 C36_3 26.14(9) 4_654 4_654 ?
O262_2 Ca4 C36_3 89.16(9) 1_554 4_654 ?
O261_3 Ca4 C26_2 174.03(10) . 1_554 ?
O1A_8 Ca4 C26_2 82.70(10) . 1_554 ?
O161_3 Ca4 C26_2 102.43(9) 4_644 1_554 ?
O261_2 Ca4 C26_2 25.22(10) 1_554 1_554 ?
O261_1 Ca4 C26_2 92.67(9) 1_545 1_554 ?
O362_3 Ca4 C26_2 80.93(9) 4_654 1_554 ?
O361_3 Ca4 C26_2 98.67(10) 4_654 1_554 ?
O262_2 Ca4 C26_2 26.06(9) 1_554 1_554 ?
C36_3 Ca4 C26_2 87.29(10) 4_654 1_554 ?
O261_3 Ca4 Ca5 114.10(8) . 4_654 ?
O1A_8 Ca4 Ca5 112.17(8) . 4_654 ?
O161_3 Ca4 Ca5 153.17(7) 4_644 4_654 ?
O261_2 Ca4 Ca5 81.66(7) 1_554 4_654 ?
O261_1 Ca4 Ca5 43.47(6) 1_545 4_654 ?
O362_3 Ca4 Ca5 40.21(6) 4_654 4_654 ?
O361_3 Ca4 Ca5 90.72(6) 4_654 4_654 ?
O262_2 Ca4 Ca5 39.68(5) 1_554 4_654 ?
C36_3 Ca4 Ca5 64.69(7) 4_654 4_654 ?
C26_2 Ca4 Ca5 60.43(7) 1_554 4_654 ?
O12_4 Ca5 O262_2 98.20(11) . 4_644 ?
O12_4 Ca5 O362_3 163.87(11) . . ?
O262_2 Ca5 O362_3 82.52(9) 4_644 . ?
O12_4 Ca5 O1_9 83.05(12) . . ?
O262_2 Ca5 O1_9 82.07(10) 4_644 . ?
O362_3 Ca5 O1_9 81.09(10) . . ?
O12_4 Ca5 O162_1 88.15(11) . 4_645 ?
O262_2 Ca5 O162_1 159.92(9) 4_644 4_645 ?
O362_3 Ca5 O162_1 86.19(9) . 4_645 ?
O1_9 Ca5 O162_1 79.82(10) . 4_645 ?
O12_4 Ca5 O261_1 125.34(11) . 4_635 ?
O262_2 Ca5 O261_1 72.11(8) 4_644 4_635 ?
O362_3 Ca5 O261_1 70.33(8) . 4_635 ?
O1_9 Ca5 O261_1 143.35(10) . 4_635 ?
O162_1 Ca5 O261_1 119.31(9) 4_645 4_635 ?
O12_4 Ca5 O161_1 80.34(11) . 4_645 ?
O262_2 Ca5 O161_1 147.83(9) 4_644 4_645 ?
O362_3 Ca5 O161_1 107.62(9) . 4_645 ?
O1_9 Ca5 O161_1 129.03(10) . 4_645 ?
O162_1 Ca5 O161_1 51.94(8) 4_645 4_645 ?
O261_1 Ca5 O161_1 82.55(8) 4_635 4_645 ?
O12_4 Ca5 O262_1 74.88(11) . 4_635 ?
O262_2 Ca5 O262_1 78.93(8) 4_644 4_635 ?
O362_3 Ca5 O262_1 120.82(8) . 4_635 ?
O1_9 Ca5 O262_1 148.30(9) . 4_635 ?
O162_1 Ca5 O262_1 121.15(8) 4_645 4_635 ?
O261_1 Ca5 O262_1 50.50(8) 4_635 4_635 ?
O161_1 Ca5 O262_1 69.62(8) 4_645 4_635 ?
O12_4 Ca5 C16_1 87.64(11) . 4_645 ?
O262_2 Ca5 C16_1 170.95(10) 4_644 4_645 ?
O362_3 Ca5 C16_1 93.79(10) . 4_645 ?
O1_9 Ca5 C16_1 105.60(10) . 4_645 ?
O162_1 Ca5 C16_1 26.05(10) 4_645 4_645 ?
O261_1 Ca5 C16_1 98.88(9) 4_635 4_645 ?
O161_1 Ca5 C16_1 26.47(9) 4_645 4_645 ?
O262_1 Ca5 C16_1 96.08(9) 4_635 4_645 ?
O12_4 Ca5 C26_1 100.03(12) . 4_635 ?
O262_2 Ca5 C26_1 70.94(9) 4_644 4_635 ?
O362_3 Ca5 C26_1 95.44(9) . 4_635 ?
O1_9 Ca5 C26_1 153.01(10) . 4_635 ?
O162_1 Ca5 C26_1 126.87(9) 4_645 4_635 ?
O261_1 Ca5 C26_1 25.37(9) 4_635 4_635 ?
O161_1 Ca5 C26_1 77.64(9) 4_645 4_635 ?
O262_1 Ca5 C26_1 25.48(9) 4_635 4_635 ?
C16_1 Ca5 C26_1 101.33(10) 4_645 4_635 ?
O12_4 Ca5 Ca4 143.92(9) . 4_645 ?
O262_2 Ca5 Ca4 47.84(7) 4_644 4_645 ?
O362_3 Ca5 Ca4 43.67(6) . 4_645 ?
O1_9 Ca5 Ca4 100.56(8) . 4_645 ?
O162_1 Ca5 Ca4 127.91(7) 4_645 4_645 ?
O261_1 Ca5 Ca4 42.80(5) 4_635 4_645 ?
O161_1 Ca5 Ca4 120.56(6) 4_645 4_645 ?
O262_1 Ca5 Ca4 85.11(6) 4_635 4_645 ?
C16_1 Ca5 Ca4 124.67(8) 4_645 4_645 ?
C26_1 Ca5 Ca4 61.46(7) 4_635 4_645 ?
O12_4 Ca5 Ca1 55.86(9) . 4_645 ?
O262_2 Ca5 Ca1 114.93(7) 4_644 4_645 ?
O362_3 Ca5 Ca1 138.22(6) . 4_645 ?
O1_9 Ca5 Ca1 136.35(8) . 4_645 ?
O162_1 Ca5 Ca1 84.40(6) 4_645 4_645 ?
O261_1 Ca5 Ca1 79.26(6) 4_635 4_645 ?
O161_1 Ca5 Ca1 38.76(6) 4_645 4_645 ?
O262_1 Ca5 Ca1 39.51(5) 4_635 4_645 ?
C16_1 Ca5 Ca1 62.86(7) 4_645 4_645 ?
C26_1 Ca5 Ca1 59.90(7) 4_635 4_645 ?
Ca4 Ca5 Ca1 120.94(2) 4_645 4_645 ?
O162_1 C16_1 O161_1 123.2(3) . . ?
O162_1 C16_1 C13_1 118.1(3) . . ?
O161_1 C16_1 C13_1 118.7(3) . . ?
O162_1 C16_1 Ca5 58.46(19) . 4_654 ?
O161_1 C16_1 Ca5 66.95(19) . 4_654 ?
C13_1 C16_1 Ca5 161.1(3) . 4_654 ?
C21_1 C20_1 C25_1 119.5(3) . . ?
C21_1 C20_1 C3_1 119.5(3) . . ?
C25_1 C20_1 C3_1 121.0(3) . . ?
C20_1 C21_1 C22_1 120.3(4) . . ?
C23_1 C22_1 C21_1 120.2(3) . . ?
C22_1 C23_1 C24_1 119.3(3) . . ?
C22_1 C23_1 C26_1 120.4(3) . . ?
C24_1 C23_1 C26_1 120.2(3) . . ?
C25_1 C24_1 C23_1 120.4(3) . . ?
C24_1 C25_1 C20_1 120.3(3) . . ?
O262_1 C26_1 O261_1 122.2(3) . . ?
O262_1 C26_1 C23_1 119.7(3) . . ?
O261_1 C26_1 C23_1 117.9(3) . . ?
O262_1 C26_1 Ca5 66.14(18) . 4_664 ?
O261_1 C26_1 Ca5 57.44(17) . 4_664 ?
C23_1 C26_1 Ca5 164.3(2) . 4_664 ?
C35_1 C30_1 C31_1 119.4(3) . . ?
C35_1 C30_1 C5_1 121.6(4) . . ?
C31_1 C30_1 C5_1 119.1(3) . . ?
C32_1 C31_1 C30_1 119.9(4) . . ?
C33_1 C32_1 C31_1 120.5(4) . . ?
C32_1 C33_1 C34_1 119.7(3) . . ?
C32_1 C33_1 C36_1 119.1(3) . . ?
C34_1 C33_1 C36_1 121.1(3) . . ?
C35_1 C34_1 C33_1 120.3(4) . . ?
C34_1 C35_1 C30_1 120.2(4) . . ?
O361_1 C36_1 O362_1 125.8(3) . . ?
O361_1 C36_1 C33_1 118.1(3) . . ?
O362_1 C36_1 C33_1 116.1(3) . . ?
O361_1 C36_1 Ca2 103.7(2) . . ?
C33_1 C36_1 Ca2 129.6(2) . . ?
C6_1 C1_1 C2_1 114.7(3) . . ?
C6_1 C1_1 C10_1 123.4(3) . . ?
C2_1 C1_1 C10_1 121.9(3) . . ?
F2_1 C2_1 C3_1 117.3(3) . . ?
F2_1 C2_1 C1_1 117.4(3) . . ?
C3_1 C2_1 C1_1 125.3(3) . . ?
C26_1 O261_1 Ca4 128.5(2) . 1_565 ?
C26_1 O261_1 Ca5 97.2(2) . 4_664 ?
Ca4 O261_1 Ca5 93.74(8) 1_565 4_664 ?
C2_1 C3_1 C4_1 115.2(3) . . ?
C2_1 C3_1 C20_1 121.9(3) . . ?
C4_1 C3_1 C20_1 122.9(3) . . ?
C26_1 O262_1 Ca1 135.4(2) . 1_565 ?
C26_1 O262_1 Ca5 88.4(2) . 4_664 ?
Ca1 O262_1 Ca5 93.24(8) 1_565 4_664 ?
F4_1 C4_1 C5_1 117.9(3) . . ?
F4_1 C4_1 C3_1 117.8(3) . . ?
C5_1 C4_1 C3_1 124.3(3) . . ?
C36_1 O361_1 Ca3 130.6(2) . 4_655 ?
C4_1 C5_1 C6_1 115.7(3) . . ?
C4_1 C5_1 C30_1 123.0(3) . . ?
C6_1 C5_1 C30_1 121.2(3) . . ?
C36_1 O362_1 Ca2 129.5(3) . . ?
F6_1 C6_1 C5_1 118.0(3) . . ?
F6_1 C6_1 C1_1 117.2(3) . . ?
C5_1 C6_1 C1_1 124.8(3) . . ?
C15_1 C10_1 C11_1 119.3(3) . . ?
C15_1 C10_1 C1_1 120.2(4) . . ?
C11_1 C10_1 C1_1 120.5(4) . . ?
C12_1 C11_1 C10_1 120.1(4) . . ?
C13_1 C12_1 C11_1 120.5(4) . . ?
C12_1 C13_1 C14_1 119.6(3) . . ?
C12_1 C13_1 C16_1 121.5(3) . . ?
C14_1 C13_1 C16_1 118.8(3) . . ?
C15_1 C14_1 C13_1 120.1(4) . . ?
C14_1 C15_1 C10_1 120.5(4) . . ?
C16_1 O161_1 Ca1 150.2(2) . . ?
C16_1 O161_1 Ca5 86.6(2) . 4_654 ?
Ca1 O161_1 Ca5 95.83(9) . 4_654 ?
C16_1 O162_1 Ca5 95.5(2) . 4_654 ?
O162_2 C16_2 O161_2 126.1(3) . . ?
O162_2 C16_2 C13_2 117.0(3) . . ?
O161_2 C16_2 C13_2 116.9(3) . . ?
O161_2 C16_2 Ca2 92.0(2) . . ?
C13_2 C16_2 Ca2 150.9(3) . . ?
C21_2 C20_2 C25_2 119.3(3) . . ?
C21_2 C20_2 C3_2 120.9(4) . . ?
C25_2 C20_2 C3_2 119.7(3) . . ?
C22_2 C21_2 C20_2 121.0(4) . . ?
C21_2 C22_2 C23_2 119.5(4) . . ?
C24_2 C23_2 C22_2 120.0(3) . . ?
C24_2 C23_2 C26_2 119.9(3) . . ?
C22_2 C23_2 C26_2 120.0(3) . . ?
C23_2 C24_2 C25_2 120.2(4) . . ?
C24_2 C25_2 C20_2 119.8(3) . . ?
O261_2 C26_2 O262_2 123.1(3) . . ?
O261_2 C26_2 C23_2 118.7(3) . . ?
O262_2 C26_2 C23_2 118.2(3) . . ?
O261_2 C26_2 Ca4 55.66(17) . 1_556 ?
O262_2 C26_2 Ca4 67.57(18) . 1_556 ?
C23_2 C26_2 Ca4 173.1(3) . 1_556 ?
C31_2 C30_2 C35_2 119.3(3) . . ?
C31_2 C30_2 C5_2 120.7(3) . . ?
C35_2 C30_2 C5_2 119.9(3) . . ?
C30_2 C31_2 C32_2 120.6(4) . . ?
C33_2 C32_2 C31_2 119.8(3) . . ?
C32_2 C33_2 C34_2 120.0(3) . . ?
C32_2 C33_2 C36_2 120.1(3) . . ?
C34_2 C33_2 C36_2 119.6(3) . . ?
C35_2 C34_2 C33_2 119.8(3) . . ?
C34_2 C35_2 C30_2 120.3(3) . . ?
O362_2 C36_2 O361_2 122.0(3) . . ?
O362_2 C36_2 C33_2 120.6(3) . . ?
O361_2 C36_2 C33_2 117.4(3) . . ?
O362_2 C36_2 Ca2 65.88(17) . 1_545 ?
O361_2 C36_2 Ca2 56.89(16) . 1_545 ?
C33_2 C36_2 Ca2 167.6(2) . 1_545 ?
C6_2 C1_2 C2_2 115.5(3) . . ?
C6_2 C1_2 C10_2 124.0(3) . . ?
C2_2 C1_2 C10_2 120.4(3) . . ?
F2_2 C2_2 C1_2 117.4(3) . . ?
F2_2 C2_2 C3_2 118.0(3) . . ?
C1_2 C2_2 C3_2 124.4(3) . . ?
C26_2 O261_2 Ca4 99.1(2) . 1_556 ?
C4_2 C3_2 C2_2 115.3(3) . . ?
C4_2 C3_2 C20_2 124.3(3) . . ?
C2_2 C3_2 C20_2 120.4(3) . . ?
C26_2 O262_2 Ca5 134.9(2) . 4_655 ?
C26_2 O262_2 Ca4 86.4(2) . 1_556 ?
Ca5 O262_2 Ca4 92.48(9) 4_655 1_556 ?
F4_2 C4_2 C3_2 117.3(3) . . ?
F4_2 C4_2 C5_2 117.8(3) . . ?
C3_2 C4_2 C5_2 124.8(3) . . ?
C36_2 O361_2 Ca3 139.7(2) . 4_645 ?
C36_2 O361_2 Ca2 97.85(19) . 1_545 ?
Ca3 O361_2 Ca2 102.23(8) 4_645 1_545 ?
C4_2 C5_2 C6_2 115.3(3) . . ?
C4_2 C5_2 C30_2 123.0(3) . . ?
C6_2 C5_2 C30_2 121.7(3) . . ?
C36_2 O362_2 Ca1 155.9(2) . 2_755 ?
C36_2 O362_2 Ca2 88.65(19) . 1_545 ?
Ca1 O362_2 Ca2 95.51(8) 2_755 1_545 ?
F6_2 C6_2 C1_2 117.3(3) . . ?
F6_2 C6_2 C5_2 118.0(3) . . ?
C1_2 C6_2 C5_2 124.6(3) . . ?
C15_2 C10_2 C11_2 119.9(3) . . ?
C15_2 C10_2 C1_2 120.8(3) . . ?
C11_2 C10_2 C1_2 119.3(3) . . ?
C12_2 C11_2 C10_2 119.9(4) . . ?
C11_2 C12_2 C13_2 120.5(4) . . ?
C12_2 C13_2 C14_2 119.7(3) . . ?
C12_2 C13_2 C16_2 120.6(3) . . ?
C14_2 C13_2 C16_2 119.7(3) . . ?
C15_2 C14_2 C13_2 120.2(4) . . ?
C14_2 C15_2 C10_2 119.8(4) . . ?
C16_2 O161_2 Ca1 141.3(3) . 2_765 ?
C16_2 O162_2 Ca2 128.3(3) . . ?
O161_3 C16_3 O162_3 121.4(3) . . ?
O161_3 C16_3 C13_3 120.4(3) . . ?
O162_3 C16_3 C13_3 118.1(3) . . ?
O161_3 C16_3 Ca3 62.44(17) . 4_655 ?
O162_3 C16_3 Ca3 59.33(17) . 4_655 ?
C13_3 C16_3 Ca3 172.4(2) . 4_655 ?
C21A_3 C20_3 C25A_3 119.3(3) . . ?
C21B_3 C20_3 C25B_3 116.1(19) . . ?
C21B_3 C20_3 C3_3 122.4(12) . . ?
C21A_3 C20_3 C3_3 120.1(3) . . ?
C25A_3 C20_3 C3_3 120.6(3) . . ?
C25B_3 C20_3 C3_3 119.2(15) . . ?
C22A_3 C21A_3 C20_3 120.4(4) . . ?
C23_3 C22A_3 C21A_3 120.4(4) . . ?
C22B_3 C21B_3 C20_3 120(3) . . ?
C23_3 C22B_3 C21B_3 123(3) . . ?
C22A_3 C23_3 C24A_3 119.5(3) . . ?
C22B_3 C23_3 C24B_3 117.8(18) . . ?
C22B_3 C23_3 C26_3 122.9(14) . . ?
C22A_3 C23_3 C26_3 120.9(3) . . ?
C24A_3 C23_3 C26_3 119.6(3) . . ?
C24B_3 C23_3 C26_3 119.0(12) . . ?
C23_3 C24A_3 C25A_3 120.9(4) . . ?
C24A_3 C25A_3 C20_3 119.5(4) . . ?
C25B_3 C24B_3 C23_3 119(3) . . ?
C24B_3 C25B_3 C20_3 121(3) . . ?
O261_3 C26_3 O262_3 126.4(3) . . ?
O261_3 C26_3 C23_3 116.3(3) . . ?
O262_3 C26_3 C23_3 117.3(3) . . ?
C31_3 C30_3 C35_3 119.8(3) . . ?
C31_3 C30_3 C5_3 118.8(3) . . ?
C35_3 C30_3 C5_3 121.3(3) . . ?
C32_3 C31_3 C30_3 120.0(3) . . ?
C31_3 C32_3 C33_3 120.5(3) . . ?
C32_3 C33_3 C34_3 119.7(3) . . ?
C32_3 C33_3 C36_3 120.0(3) . . ?
C34_3 C33_3 C36_3 120.3(3) . . ?
C35_3 C34_3 C33_3 119.8(3) . . ?
C34_3 C35_3 C30_3 120.0(3) . . ?
O362_3 C36_3 O361_3 121.3(3) . . ?
O362_3 C36_3 C33_3 119.4(3) . . ?
O361_3 C36_3 C33_3 119.3(3) . . ?
O362_3 C36_3 Ca4 60.90(17) . 4_645 ?
O361_3 C36_3 Ca4 61.29(17) . 4_645 ?
C33_3 C36_3 Ca4 169.3(2) . 4_645 ?
C2_3 C1_3 C6_3 116.1(3) . . ?
C2_3 C1_3 C10_3 122.0(3) . . ?
C6_3 C1_3 C10_3 121.8(3) . . ?
F2_3 C2_3 C1_3 118.4(3) . . ?
F2_3 C2_3 C3_3 117.2(3) . . ?
C1_3 C2_3 C3_3 124.3(3) . . ?
C26_3 O261_3 Ca4 143.9(2) . . ?
C4_3 C3_3 C2_3 115.0(3) . . ?
C4_3 C3_3 C20_3 122.0(3) . . ?
C2_3 C3_3 C20_3 123.0(3) . . ?
C26_3 O262_3 Ca3 128.1(2) . . ?
F6_3 C4_3 C5_3 117.4(3) . . ?
F6_3 C4_3 C3_3 117.6(3) . . ?
C5_3 C4_3 C3_3 124.9(3) . . ?
C36_3 O361_3 Ca3 158.2(2) . 4_645 ?
C36_3 O361_3 Ca4 92.6(2) . 4_645 ?
Ca3 O361_3 Ca4 103.92(9) 4_645 4_645 ?
C4_3 C5_3 C6_3 115.5(3) . . ?
C4_3 C5_3 C30_3 122.3(3) . . ?
C6_3 C5_3 C30_3 122.1(3) . . ?
C36_3 O362_3 Ca5 155.1(2) . . ?
C36_3 O362_3 Ca4 93.2(2) . 4_645 ?
Ca5 O362_3 Ca4 96.13(9) . 4_645 ?
F4_3 C6_3 C5_3 117.6(3) . . ?
F4_3 C6_3 C1_3 118.1(3) . . ?
C5_3 C6_3 C1_3 124.2(3) . . ?
C11_3 C10_3 C15_3 119.5(3) . . ?
C11_3 C10_3 C1_3 120.2(3) . . ?
C15_3 C10_3 C1_3 120.2(3) . . ?
C12_3 C11_3 C10_3 120.6(3) . . ?
C11_3 C12_3 C13_3 119.6(3) . . ?
C14_3 C13_3 C12_3 120.3(3) . . ?
C14_3 C13_3 C16_3 120.7(3) . . ?
C12_3 C13_3 C16_3 118.9(3) . . ?
C13_3 C14_3 C15_3 119.9(3) . . ?
C14_3 C15_3 C10_3 119.9(3) . . ?
C16_3 O161_3 Ca4 164.7(2) . 4_655 ?
C16_3 O161_3 Ca3 91.7(2) . 4_655 ?
Ca4 O161_3 Ca3 101.34(9) 4_655 4_655 ?
C16_3 O162_3 Ca2 160.5(2) . . ?
C16_3 O162_3 Ca3 94.8(2) . 4_655 ?
Ca2 O162_3 Ca3 104.56(9) . 4_655 ?
O12_4 C1_4 O11_4 122.9(4) . . ?
O12_4 C1_4 C2_4 117.0(4) . . ?
O11_4 C1_4 C2_4 120.0(4) . . ?
O12_4 C1_4 Ca1 75.0(2) . 4_645 ?
O11_4 C1_4 Ca1 47.99(19) . 4_645 ?
C2_4 C1_4 Ca1 167.9(3) . 4_645 ?
C1_4 O11_4 Ca2 144.4(3) . 3_455 ?
C1_4 O11_4 Ca1 109.6(2) . 4_645 ?
Ca2 O11_4 Ca1 101.85(10) 3_455 4_645 ?
C1_4 O12_4 Ca5 161.9(3) . . ?
C1_4 O12_4 Ca1 81.9(2) . 4_645 ?
Ca5 O12_4 Ca1 85.57(11) . 4_645 ?
O1_5 C1_5 N1_5 123.0(6) . . ?
N1_5 C1_5 Ca1 153.8(5) . . ?
C1_5 O1_5 Ca1 127.7(4) . . ?
C1_5 N1_5 C3_5 119.5(6) . . ?
C1_5 N1_5 C2_5 119.9(7) . . ?
C3_5 N1_5 C2_5 120.5(7) . . ?
O1_6 C1_6 N1_6 125.0(6) . . ?
C1_6 O1_6 Ca2 123.6(3) . . ?
C1_6 N1_6 C3_6 120.7(6) . . ?
C1_6 N1_6 C2_6 120.3(7) . . ?
C3_6 N1_6 C2_6 118.9(6) . . ?
O1A_7 C1A_7 N1A_7 127.0(10) . . ?
C1A_7 O1A_7 Ca3 132.1(4) . . ?
C1A_7 N1A_7 C2A_7 123.7(12) . . ?
C1A_7 N1A_7 C3A_7 118.4(11) . . ?
C2A_7 N1A_7 C3A_7 117.4(11) . . ?
O1B_7 C1B_7 N1B_7 121(2) . . ?
C1B_7 O1B_7 Ca3 158.6(8) . . ?
C1B_7 N1B_7 C3B_7 124(2) . . ?
C1B_7 N1B_7 C2B_7 119(2) . . ?
C3B_7 N1B_7 C2B_7 116(3) . . ?
O1A_8 C1A_8 N1A_8 126.6(7) . . ?
C1A_8 O1A_8 Ca4 143.9(4) . . ?
C1A_8 N1A_8 C3A_8 120.7(6) . . ?
C1A_8 N1A_8 C2A_8 121.8(8) . . ?
C3A_8 N1A_8 C2A_8 117.3(6) . . ?
O1B_8 C1B_8 N1B_8 123(3) . . ?
C1B_8 O1B_8 Ca4 155.0(16) . . ?
C3B_8 N1B_8 C1B_8 117(3) . . ?
C3B_8 N1B_8 C2B_8 127(4) . . ?
C1B_8 N1B_8 C2B_8 112(4) . . ?
O1_9 C1_9 N1_9 125.7(5) . . ?
C1_9 O1_9 Ca5 129.1(3) . . ?
C1_9 N1_9 C3_9 118.7(5) . . ?
C1_9 N1_9 C2_9 121.5(5) . . ?
C3_9 N1_9 C2_9 118.6(5) . . ?
O1_10 C1_10 N1_10 125.7(6) . . ?
C1_10 N1_10 C2_10 122.7(6) . . ?
C1_10 N1_10 C3_10 120.3(6) . . ?
C2_10 N1_10 C3_10 116.9(6) . . ?
O1_11 C1_11 N1_11 126.8(7) . . ?
C1_11 N1_11 C2_11 125.9(8) . . ?
C1_11 N1_11 C3_11 118.4(6) . . ?
C2_11 N1_11 C3_11 115.7(7) . . ?
O1_12 C1_12 N1_12 127.1(9) . . ?
C1_12 N1_12 C2_12 124.6(6) . . ?
C1_12 N1_12 C3_12 120.8(7) . . ?
C2_12 N1_12 C3_12 114.6(7) . . ?
O1_13 C1_13 N1_13 125.4(10) . . ?
C1_13 N1_13 C3_13 119.3(8) . . ?
C1_13 N1_13 C2_13 124.4(8) . . ?
C3_13 N1_13 C2_13 115.6(8) . . ?
O1_14 C1_14 N1_14 124.8(6) . . ?
C1_14 N1_14 C2_14 120.8(5) . . ?
C1_14 N1_14 C3_14 120.7(6) . . ?
C2_14 N1_14 C3_14 118.3(6) . . ?
O1_15 C1_15 N1_15 114.7(15) . . ?
C1_15 N1_15 C3_15 136.0(12) . . ?
C1_15 N1_15 C2_15 115.7(11) . . ?
C3_15 N1_15 C2_15 108.3(10) . . ?
O1_16 C1_16 N1_16 121.0(11) . . ?
C1_16 N1_16 C2_16 111.1(9) . . ?
C1_16 N1_16 C3_16 129.7(8) . . ?
C2_16 N1_16 C3_16 118.7(7) . . ?
O1A_17 C1A_17 N1A_17 126.1(9) . . ?
C1A_17 N1A_17 C2A_17 121.4(8) . . ?
C1A_17 N1A_17 C3A_17 119.9(9) . . ?
C2A_17 N1A_17 C3A_17 118.7(10) . . ?
O1B_18 C1B_18 N1B_18 124(3) . . ?
C1B_18 N1B_18 C3B_18 125(3) . . ?
C1B_18 N1B_18 C2B_18 123(4) . . ?
C3B_18 N1B_18 C2B_18 113(5) . . ?

loop_
_geom_bond_atom_site_label_1
_geom_bond_atom_site_label_2
_geom_bond_distance
_geom_bond_site_symmetry_2
_geom_bond_publ_flag
Ca1 O161_1 2.299(3) . ?
Ca1 O161_2 2.311(3) 2_764 ?
Ca1 O1_5 2.326(3) . ?
Ca1 O262_1 2.328(2) 1_545 ?
Ca1 O362_2 2.328(2) 2_754 ?
Ca1 O11_4 2.451(3) 4_654 ?
Ca1 O12_4 3.032(4) 4_654 ?
Ca1 C1_4 3.108(4) 4_654 ?
Ca1 C1_5 3.227(5) . ?
Ca1 Ca5 3.6528(9) 4_654 ?
Ca1 Ca2 3.7126(9) 2_764 ?
Ca2 O362_1 2.287(3) . ?
Ca2 O162_2 2.300(3) . ?
Ca2 O162_3 2.329(3) . ?
Ca2 O11_4 2.330(3) 3 ?
Ca2 O1_6 2.417(3) . ?
Ca2 O361_2 2.479(2) 1_565 ?
Ca2 O362_2 2.677(3) 1_565 ?
Ca2 C36_2 2.932(3) 1_565 ?
Ca2 C16_2 3.220(4) . ?
Ca2 C36_1 3.231(4) . ?
Ca2 Ca3 3.8067(9) 4_655 ?
Ca3 O361_3 2.324(2) 4_654 ?
Ca3 O262_3 2.324(2) . ?
Ca3 O1B_7 2.352(3) . ?
Ca3 O1A_7 2.352(3) . ?
Ca3 O361_1 2.362(3) 4_644 ?
Ca3 O361_2 2.411(2) 4_654 ?
Ca3 O162_3 2.482(3) 4_644 ?
Ca3 O161_3 2.550(2) 4_644 ?
Ca3 C16_3 2.876(3) 4_644 ?
Ca3 Ca4 3.8173(9) . ?
Ca4 O261_3 2.302(2) . ?
Ca4 O1B_8 2.339(3) . ?
Ca4 O1A_8 2.339(3) . ?
Ca4 O161_3 2.383(2) 4_644 ?
Ca4 O261_2 2.424(2) 1_554 ?
Ca4 O261_1 2.463(2) 1_545 ?
Ca4 O362_3 2.512(2) 4_654 ?
Ca4 O361_3 2.520(3) 4_654 ?
Ca4 O262_2 2.685(3) 1_554 ?
Ca4 C36_3 2.871(3) 4_654 ?
Ca4 C26_2 2.898(3) 1_554 ?
Ca4 Ca5 3.6180(9) 4_654 ?
Ca5 O12_4 2.284(3) . ?
Ca5 O262_2 2.312(3) 4_644 ?
Ca5 O362_3 2.349(2) . ?
Ca5 O1_9 2.383(3) . ?
Ca5 O162_1 2.429(3) 4_645 ?
Ca5 O261_1 2.494(2) 4_635 ?
Ca5 O161_1 2.615(3) 4_645 ?
Ca5 O262_1 2.686(3) 4_635 ?
Ca5 C16_1 2.837(4) 4_645 ?
Ca5 C26_1 2.936(3) 4_635 ?
C16_1 O162_1 1.252(5) . ?
C16_1 O161_1 1.266(4) . ?
C16_1 C13_1 1.507(5) . ?
C20_1 C21_1 1.389(5) . ?
C20_1 C25_1 1.394(5) . ?
C20_1 C3_1 1.489(5) . ?
C21_1 C22_1 1.396(5) . ?
C22_1 C23_1 1.391(5) . ?
C23_1 C24_1 1.399(5) . ?
C23_1 C26_1 1.490(5) . ?
C24_1 C25_1 1.385(5) . ?
C26_1 O262_1 1.264(4) . ?
C26_1 O261_1 1.268(4) . ?
C30_1 C35_1 1.391(6) . ?
C30_1 C31_1 1.394(6) . ?
C30_1 C5_1 1.485(5) . ?
C31_1 C32_1 1.393(5) . ?
C32_1 C33_1 1.378(6) . ?
C33_1 C34_1 1.388(6) . ?
C33_1 C36_1 1.528(5) . ?
C34_1 C35_1 1.386(6) . ?
C36_1 O361_1 1.241(5) . ?
C36_1 O362_1 1.252(5) . ?
C1_1 C6_1 1.389(5) . ?
C1_1 C2_1 1.395(5) . ?
C1_1 C10_1 1.488(5) . ?
F2_1 C2_1 1.355(4) . ?
C2_1 C3_1 1.379(5) . ?
C3_1 C4_1 1.399(5) . ?
F4_1 C4_1 1.356(4) . ?
C4_1 C5_1 1.382(5) . ?
C5_1 C6_1 1.389(5) . ?
F6_1 C6_1 1.351(4) . ?
C10_1 C15_1 1.394(6) . ?
C10_1 C11_1 1.400(6) . ?
C11_1 C12_1 1.390(5) . ?
C12_1 C13_1 1.384(5) . ?
C13_1 C14_1 1.399(5) . ?
C14_1 C15_1 1.385(5) . ?
C16_2 O162_2 1.241(5) . ?
C16_2 O161_2 1.259(5) . ?
C16_2 C13_2 1.517(5) . ?
C20_2 C21_2 1.383(6) . ?
C20_2 C25_2 1.402(6) . ?
C20_2 C3_2 1.484(5) . ?
C21_2 C22_2 1.378(5) . ?
C22_2 C23_2 1.398(5) . ?
C23_2 C24_2 1.382(5) . ?
C23_2 C26_2 1.504(5) . ?
C24_2 C25_2 1.387(5) . ?
C26_2 O261_2 1.251(5) . ?
C26_2 O262_2 1.276(5) . ?
C30_2 C31_2 1.387(5) . ?
C30_2 C35_2 1.395(5) . ?
C30_2 C5_2 1.492(5) . ?
C31_2 C32_2 1.390(6) . ?
C32_2 C33_2 1.386(5) . ?
C33_2 C34_2 1.396(5) . ?
C33_2 C36_2 1.497(4) . ?
C34_2 C35_2 1.388(5) . ?
C36_2 O362_2 1.261(4) . ?
C36_2 O361_2 1.263(4) . ?
C1_2 C6_2 1.388(5) . ?
C1_2 C2_2 1.390(5) . ?
C1_2 C10_2 1.496(5) . ?
F2_2 C2_2 1.346(4) . ?
C2_2 C3_2 1.395(5) . ?
C3_2 C4_2 1.387(5) . ?
F4_2 C4_2 1.347(4) . ?
C4_2 C5_2 1.388(5) . ?
C5_2 C6_2 1.393(5) . ?
F6_2 C6_2 1.346(4) . ?
C10_2 C15_2 1.390(6) . ?
C10_2 C11_2 1.400(6) . ?
C11_2 C12_2 1.381(6) . ?
C12_2 C13_2 1.385(6) . ?
C13_2 C14_2 1.399(5) . ?
C14_2 C15_2 1.387(6) . ?
C16_3 O161_3 1.254(4) . ?
C16_3 O162_3 1.261(4) . ?
C16_3 C13_3 1.495(5) . ?
C20_3 C21B_3 1.37(3) . ?
C20_3 C21A_3 1.392(6) . ?
C20_3 C25A_3 1.406(5) . ?
C20_3 C25B_3 1.41(4) . ?
C20_3 C3_3 1.480(4) . ?
C21A_3 C22A_3 1.387(6) . ?
C22A_3 C23_3 1.385(5) . ?
C21B_3 C22B_3 1.37(4) . ?
C22B_3 C23_3 1.33(4) . ?
C23_3 C24A_3 1.386(5) . ?
C23_3 C24B_3 1.43(3) . ?
C23_3 C26_3 1.511(4) . ?
C24A_3 C25A_3 1.390(5) . ?
C24B_3 C25B_3 1.38(5) . ?
C26_3 O261_3 1.246(4) . ?
C26_3 O262_3 1.256(4) . ?
C30_3 C31_3 1.389(5) . ?
C30_3 C35_3 1.397(5) . ?
C30_3 C5_3 1.484(4) . ?
C31_3 C32_3 1.384(5) . ?
C32_3 C33_3 1.392(5) . ?
C33_3 C34_3 1.395(5) . ?
C33_3 C36_3 1.489(4) . ?
C34_3 C35_3 1.392(5) . ?
C36_3 O362_3 1.257(4) . ?
C36_3 O361_3 1.266(4) . ?
C1_3 C2_3 1.383(5) . ?
C1_3 C6_3 1.392(5) . ?
C1_3 C10_3 1.489(4) . ?
F2_3 C2_3 1.351(4) . ?
C2_3 C3_3 1.398(5) . ?
C3_3 C4_3 1.395(5) . ?
F6_3 C4_3 1.348(4) . ?
C4_3 C5_3 1.387(5) . ?
C5_3 C6_3 1.390(5) . ?
F4_3 C6_3 1.347(4) . ?
C10_3 C11_3 1.393(5) . ?
C10_3 C15_3 1.400(5) . ?
C11_3 C12_3 1.389(5) . ?
C12_3 C13_3 1.393(5) . ?
C13_3 C14_3 1.392(5) . ?
C14_3 C15_3 1.394(5) . ?
C1_4 O12_4 1.235(5) . ?
C1_4 O11_4 1.259(5) . ?
C1_4 C2_4 1.514(5) . ?
C1_5 O1_5 1.228(6) . ?
C1_5 N1_5 1.328(7) . ?
N1_5 C3_5 1.433(12) . ?
N1_5 C2_5 1.454(10) . ?
C1_6 O1_6 1.237(6) . ?
C1_6 N1_6 1.334(6) . ?
N1_6 C3_6 1.439(11) . ?
N1_6 C2_6 1.454(10) . ?
C1A_7 O1A_7 1.237(8) . ?
C1A_7 N1A_7 1.321(12) . ?
N1A_7 C2A_7 1.435(18) . ?
N1A_7 C3A_7 1.453(16) . ?
C1B_7 O1B_7 1.175(17) . ?
C1B_7 N1B_7 1.31(4) . ?
N1B_7 C3B_7 1.41(3) . ?
N1B_7 C2B_7 1.50(3) . ?
C1A_8 O1A_8 1.211(6) . ?
C1A_8 N1A_8 1.324(8) . ?
N1A_8 C3A_8 1.424(10) . ?
N1A_8 C2A_8 1.456(9) . ?
C1B_8 O1B_8 1.17(3) . ?
C1B_8 N1B_8 1.43(5) . ?
N1B_8 C3B_8 1.41(6) . ?
N1B_8 C2B_8 1.49(5) . ?
C1_9 O1_9 1.223(6) . ?
C1_9 N1_9 1.317(6) . ?
N1_9 C3_9 1.447(8) . ?
N1_9 C2_9 1.462(7) . ?
C1_10 O1_10 1.240(8) . ?
C1_10 N1_10 1.332(9) . ?
N1_10 C2_10 1.450(9) . ?
N1_10 C3_10 1.464(9) . ?
C1_11 O1_11 1.255(10) . ?
C1_11 N1_11 1.332(9) . ?
N1_11 C2_11 1.440(11) . ?
N1_11 C3_11 1.451(8) . ?
C1_12 O1_12 1.199(10) . ?
C1_12 N1_12 1.324(10) . ?
N1_12 C2_12 1.437(8) . ?
N1_12 C3_12 1.448(10) . ?
C1_13 O1_13 1.201(11) . ?
C1_13 N1_13 1.318(11) . ?
N1_13 C3_13 1.430(11) . ?
N1_13 C2_13 1.477(12) . ?
C1_14 O1_14 1.244(9) . ?
C1_14 N1_14 1.328(9) . ?
N1_14 C2_14 1.430(8) . ?
N1_14 C3_14 1.441(7) . ?
C1_15 O1_15 1.292(15) . ?
C1_15 N1_15 1.325(15) . ?
N1_15 C3_15 1.380(13) . ?
N1_15 C2_15 1.524(15) . ?
C1_16 O1_16 1.203(12) . ?
C1_16 N1_16 1.387(12) . ?
N1_16 C2_16 1.428(11) . ?
N1_16 C3_16 1.451(13) . ?
C1A_17 O1A_17 1.215(10) . ?
C1A_17 N1A_17 1.320(11) . ?
N1A_17 C2A_17 1.417(18) . ?
N1A_17 C3A_17 1.431(13) . ?
C1B_18 O1B_18 1.25(5) . ?
C1B_18 N1B_18 1.34(5) . ?
N1B_18 C3B_18 1.43(5) . ?
N1B_18 C2B_18 1.48(8) . ?
